data_7049818
loop_
_publ_author_name
'Pastor-Medrano, Jes\'us'
'Rodr\'iguez-Raya, Francisco R'
'Bernab\'e-Pablo, Erandi'
'Mireles-Ch\'avez, Daniel A'
'Jancik, Vojtech'
'Mart\'inez-Otero, Diego'
'Moya-Cabrera, M\'onica'

_publ_section_title
;
 Metal-directed self-assembly of transition metal
 heterometallascorpionates.
;
_journal_issue 19
_journal_name_full 'Dalton transactions (Cambridge, England : 2003)'
_journal_page_first 6571
_journal_page_last 6580
_journal_paper_doi 10.1039/c9dt00683d
_journal_volume 48
_journal_year 2019
_chemical_formula_moiety 'C82 H68 N10 Ni2 O4 P6 S6, 5.888(C4 H8 O)'
_chemical_formula_sum 'C105.55 H115.1 N10 Ni2 O9.89 P6 S6'
_chemical_formula_weight 2177.61
_chemical_properties_physical Air-sensitive
_space_group_crystal_system triclinic
_space_group_IT_number 2
_space_group_name_Hall '-P 1'
_space_group_name_H-M_alt 'P -1'
_symmetry_space_group_name_Hall '-P 1'
_symmetry_space_group_name_H-M 'P -1'
_atom_sites_solution_hydrogens geom
_audit_creation_method SHELXL-2016/6
_audit_update_record
;
2019-01-20 deposited with the CCDC.    2019-04-12 downloaded from the CCDC.
;
_cell_angle_alpha 84.1575(13)
_cell_angle_beta 73.4498(12)
_cell_angle_gamma 79.8242(13)
_cell_formula_units_Z 2
_cell_length_a 16.0990(10)
_cell_length_b 16.7130(10)
_cell_length_c 20.6239(12)
_cell_measurement_reflns_used 9013
_cell_measurement_temperature 100(2)
_cell_measurement_theta_max 27.34
_cell_measurement_theta_min 2.30
_cell_volume 5227.8(5)
_computing_cell_refinement 'Bruker SAINT'
_computing_data_collection 'Bruker APEX2'
_computing_data_reduction 'Bruker SAINT'
_computing_molecular_graphics 'Bruker SHELXTL'
_computing_publication_material 'Bruker SHELXTL'
_computing_structure_refinement 'SHELXL-2016/6 (Sheldrick, 2016)'
_computing_structure_solution 'SHELXS-97 (Sheldrick 2008)'
_diffrn_ambient_temperature 100(2)
_diffrn_detector_area_resol_mean 8.333
_diffrn_measured_fraction_theta_full 0.999
_diffrn_measured_fraction_theta_max 0.999
_diffrn_measurement_device_type 'Bruker APEX-II CCD'
_diffrn_measurement_method '\w scans'
_diffrn_radiation_type MoK\a
_diffrn_radiation_wavelength 0.71073
_diffrn_reflns_av_R_equivalents 0.0463
_diffrn_reflns_av_unetI/netI 0.0400
_diffrn_reflns_Laue_measured_fraction_full 0.999
_diffrn_reflns_Laue_measured_fraction_max 0.999
_diffrn_reflns_limit_h_max 20
_diffrn_reflns_limit_h_min -20
_diffrn_reflns_limit_k_max 21
_diffrn_reflns_limit_k_min -21
_diffrn_reflns_limit_l_max 26
_diffrn_reflns_limit_l_min -26
_diffrn_reflns_number 96610
_diffrn_reflns_point_group_measured_fraction_full 0.999
_diffrn_reflns_point_group_measured_fraction_max 0.999
_diffrn_reflns_theta_full 25.242
_diffrn_reflns_theta_max 27.446
_diffrn_reflns_theta_min 1.897
_diffrn_source 'Incoatec ImuS'
_exptl_absorpt_coefficient_mu 0.635
_exptl_absorpt_correction_T_max 0.7456
_exptl_absorpt_correction_T_min 0.7013
_exptl_absorpt_correction_type multi-scan
_exptl_absorpt_process_details 'SADABS 2014/5, Sheldrick'
_exptl_crystal_colour blue
_exptl_crystal_density_diffrn 1.383
_exptl_crystal_description Prism
_exptl_crystal_F_000 2279
_exptl_crystal_recrystallization_method 'Re-crystallisation from solvent: CH2Cl2/THF'
_exptl_crystal_size_max 0.270
_exptl_crystal_size_mid 0.156
_exptl_crystal_size_min 0.102
_refine_diff_density_max 0.566
_refine_diff_density_min -0.390
_refine_diff_density_rms 0.063
_refine_ls_extinction_method none
_refine_ls_goodness_of_fit_ref 1.021
_refine_ls_hydrogen_treatment constr
_refine_ls_matrix_type full
_refine_ls_number_parameters 1694
_refine_ls_number_reflns 23891
_refine_ls_number_restraints 3849
_refine_ls_restrained_S_all 1.004
_refine_ls_R_factor_all 0.0511
_refine_ls_R_factor_gt 0.0382
_refine_ls_shift/su_max 0.002
_refine_ls_shift/su_mean 0.000
_refine_ls_structure_factor_coef Fsqd
_refine_ls_weighting_details 'w=1/[\s^2^(Fo^2^)+(0.0361P)^2^+4.6040P] where P=(Fo^2^+2Fc^2^)/3'
_refine_ls_weighting_scheme calc
_refine_ls_wR_factor_gt 0.0872
_refine_ls_wR_factor_ref 0.0936
_reflns_Friedel_coverage 0.000
_reflns_number_gt 19461
_reflns_number_total 23891
_reflns_threshold_expression 'I > 2\s(I)'
_cod_data_source_file c9dt00683d2.cif
_cod_data_source_block Comp9
_cod_depositor_comments 'Adding full bibliography for 7049816--7049826.cif.'
_cod_original_formula_sum 'C105.55 H115.10 N10 Ni2 O9.89 P6 S6'
_cod_database_code 7049818
_shelx_shelxl_version_number 2016/6
_shelx_space_group_comment
; 
The symmetry employed for this shelxl refinement is uniquely defined 
by the following loop, which should always be used as a source of 
symmetry information in preference to the above space-group names. 
They are only intended as comments. 
;
_shelx_estimated_absorpt_t_min 0.847
_shelx_estimated_absorpt_t_max 0.938

loop_
_space_group_symop_operation_xyz
'x, y, z'
'-x, -y, -z'

loop_
_atom_site_label
_atom_site_type_symbol
_atom_site_fract_x
_atom_site_fract_y
_atom_site_fract_z
_atom_site_U_iso_or_equiv
_atom_site_adp_type
_atom_site_occupancy
_atom_site_site_symmetry_order
_atom_site_calc_flag
_atom_site_refinement_flags_posn
_atom_site_refinement_flags_adp
_atom_site_refinement_flags_occupancy
_atom_site_disorder_assembly
_atom_site_disorder_group
Ni2 Ni 0.61596(2) 0.72293(2) 0.79145(2) 0.01482(6) Uani 1 1 d . . . . .
Ni1 Ni 0.83835(2) 0.69625(2) 0.67560(2) 0.01388(6) Uani 1 1 d . . . . .
S1 S 0.92815(3) 0.79932(3) 0.61229(3) 0.01748(10) Uani 1 1 d . . . . .
S2 S 0.63195(4) 1.06256(4) 0.55379(3) 0.02987(13) Uani 1 1 d . . . . .
S3 S 0.97771(3) 0.63358(3) 0.70927(3) 0.01993(11) Uani 1 1 d . . . . .
S4 S 0.92738(4) 0.89508(4) 0.90240(3) 0.02814(13) Uani 1 1 d . . . . .
S5 S 0.88839(3) 0.62211(3) 0.57197(3) 0.01717(10) Uani 1 1 d . . . . .
S6 S 0.78717(4) 0.30922(3) 0.70913(3) 0.02530(12) Uani 1 1 d . . . . .
P1 P 0.84052(3) 0.87217(3) 0.57437(3) 0.01535(11) Uani 1 1 d . . . . .
P2 P 0.59525(4) 0.99995(3) 0.63905(3) 0.02016(12) Uani 1 1 d . . . . .
P3 P 0.97347(3) 0.72197(3) 0.76827(3) 0.01695(11) Uani 1 1 d D . . . .
P4 P 0.82949(4) 0.83446(3) 0.93298(3) 0.01976(11) Uani 1 1 d . . . . .
P5 P 0.86742(3) 0.51334(3) 0.61630(3) 0.01433(10) Uani 1 1 d . . . . .
P6 P 0.68194(4) 0.39051(3) 0.72343(3) 0.01766(11) Uani 1 1 d . . . . .
O1 O 0.53638(10) 0.82282(9) 0.84471(8) 0.0216(3) Uani 1 1 d . . . . .
O2 O 0.56512(10) 0.70637(9) 0.89630(7) 0.0218(3) Uani 1 1 d . . . . .
O3 O 0.48564(12) 0.80875(10) 0.95456(9) 0.0368(4) Uani 1 1 d . . . . .
O5 O 1.04625(17) 0.77368(16) 1.13825(12) 0.0655(7) Uani 1 1 d . . . . .
N1 N 0.73208(11) 0.77831(10) 0.65791(8) 0.0154(3) Uani 1 1 d . . . . .
N2 N 0.64927(11) 0.77588(10) 0.69499(9) 0.0163(3) Uani 1 1 d . . . . .
N3 N 0.59785(11) 0.84530(10) 0.68666(9) 0.0175(4) Uani 1 1 d . . . . .
N4 N 0.80458(11) 0.74150(10) 0.77052(8) 0.0156(3) Uani 1 1 d . . . . .
N5 N 0.72246(11) 0.76151(10) 0.80807(9) 0.0165(3) Uani 1 1 d . . . . .
N6 N 0.72059(12) 0.79332(11) 0.86509(9) 0.0202(4) Uani 1 1 d . . . . .
N7 N 0.75911(11) 0.60674(10) 0.71252(8) 0.0153(3) Uani 1 1 d . . . . .
N8 N 0.68254(11) 0.61315(10) 0.76066(9) 0.0163(3) Uani 1 1 d . . . . .
N9 N 0.64789(11) 0.54501(10) 0.76909(9) 0.0174(4) Uani 1 1 d . . . . .
N10 N 0.52716(12) 0.78076(11) 0.90079(9) 0.0224(4) Uani 1 1 d . . . . .
C1 C 0.73390(13) 0.85282(12) 0.62489(10) 0.0161(4) Uani 1 1 d . . . . .
C2 C 0.64818(13) 0.89508(12) 0.64347(10) 0.0173(4) Uani 1 1 d . . . . .
C3 C 0.85080(14) 0.85366(12) 0.48756(10) 0.0177(4) Uani 1 1 d . . . . .
C4 C 0.92637(15) 0.80696(14) 0.45088(11) 0.0246(5) Uani 1 1 d . . . . .
H4 H 0.971738 0.785015 0.471621 0.029 Uiso 1 1 calc R U . . .
C5 C 0.93591(17) 0.79219(16) 0.38391(12) 0.0312(5) Uani 1 1 d . . . . .
H5 H 0.988070 0.760760 0.358685 0.037 Uiso 1 1 calc R U . . .
C6 C 0.86974(17) 0.82311(15) 0.35408(12) 0.0292(5) Uani 1 1 d . . . . .
H6 H 0.876289 0.812831 0.308291 0.035 Uiso 1 1 calc R U . . .
C7 C 0.79383(17) 0.86903(14) 0.39047(12) 0.0292(5) Uani 1 1 d . . . . .
H7 H 0.748187 0.889650 0.369683 0.035 Uiso 1 1 calc R U . . .
C8 C 0.78381(16) 0.88526(14) 0.45717(11) 0.0244(5) Uani 1 1 d . . . . .
H8 H 0.731928 0.917511 0.481901 0.029 Uiso 1 1 calc R U . . .
C9 C 0.84707(13) 0.97738(12) 0.57930(11) 0.0178(4) Uani 1 1 d . U . . .
C10 C 0.87650(15) 1.02585(13) 0.52118(11) 0.0245(5) Uani 1 1 d . U . . .
H10 H 0.892697 1.003867 0.477828 0.029 Uiso 1 1 calc R U . . .
C11 C 0.88205(16) 1.10671(14) 0.52698(12) 0.0295(5) Uani 1 1 d . U . . .
H11 H 0.902162 1.140130 0.487441 0.035 Uiso 1 1 calc R U . . .
C12 C 0.85839(16) 1.13877(14) 0.59014(13) 0.0290(5) Uani 1 1 d . U . . .
H12 H 0.860384 1.194592 0.593668 0.035 Uiso 1 1 calc R U . . .
C13 C 0.83184(15) 1.08990(14) 0.64815(12) 0.0265(5) Uani 1 1 d . U . . .
H13 H 0.817239 1.111746 0.691448 0.032 Uiso 1 1 calc R U . . .
C14 C 0.82658(14) 1.00881(13) 0.64294(11) 0.0216(4) Uani 1 1 d . U . . .
H14 H 0.809064 0.974903 0.682676 0.026 Uiso 1 1 calc R U . . .
C15 C 0.61169(14) 1.04081(13) 0.71212(11) 0.0223(5) Uani 1 1 d . U . . .
C16 C 0.60327(16) 1.12496(14) 0.71421(14) 0.0318(5) Uani 1 1 d . U . . .
H16 H 0.590760 1.159483 0.677535 0.038 Uiso 1 1 calc R U . . .
C17 C 0.61317(18) 1.15809(16) 0.76979(15) 0.0390(6) Uani 1 1 d . U . . .
H17 H 0.606818 1.215535 0.771262 0.047 Uiso 1 1 calc R U . . .
C18 C 0.63207(17) 1.10896(17) 0.82291(14) 0.0373(6) Uani 1 1 d . U . . .
H18 H 0.639503 1.132461 0.860545 0.045 Uiso 1 1 calc R U . . .
C19 C 0.64035(16) 1.02471(16) 0.82168(13) 0.0323(5) Uani 1 1 d . U . . .
H19 H 0.653302 0.990606 0.858415 0.039 Uiso 1 1 calc R U . . .
C20 C 0.62956(15) 0.99097(14) 0.76651(12) 0.0261(5) Uani 1 1 d . U . . .
H20 H 0.634376 0.933575 0.765741 0.031 Uiso 1 1 calc R U . . .
C21 C 0.48068(14) 0.98701(13) 0.66309(11) 0.0213(4) Uani 1 1 d . U . . .
C22 C 0.44272(16) 0.97442(14) 0.61326(12) 0.0282(5) Uani 1 1 d . U . . .
H22 H 0.474138 0.979912 0.566867 0.034 Uiso 1 1 calc R U . . .
C23 C 0.35909(17) 0.95384(16) 0.63081(14) 0.0345(6) Uani 1 1 d . U . . .
H23 H 0.333688 0.944218 0.596579 0.041 Uiso 1 1 calc R U . . .
C24 C 0.31277(16) 0.94737(15) 0.69836(14) 0.0326(5) Uani 1 1 d . U . . .
H24 H 0.255947 0.932174 0.710555 0.039 Uiso 1 1 calc R U . . .
C25 C 0.34896(15) 0.96297(15) 0.74813(13) 0.0293(5) Uani 1 1 d . U . . .
H25 H 0.315989 0.960528 0.794316 0.035 Uiso 1 1 calc R U . . .
C26 C 0.43310(15) 0.98215(14) 0.73100(12) 0.0261(5) Uani 1 1 d . U . . .
H26 H 0.458217 0.991935 0.765354 0.031 Uiso 1 1 calc R U . . .
C27 C 0.85882(13) 0.75972(12) 0.80408(10) 0.0162(4) Uani 1 1 d . U . . .
C28 C 0.80491(14) 0.79352(12) 0.86419(11) 0.0186(4) Uani 1 1 d . U . . .
C29 C 1.0344(9) 0.8003(6) 0.7213(9) 0.0192(17) Uani 0.574(18) 1 d D U P A 1
C30 C 1.1191(8) 0.7740(6) 0.6819(8) 0.0214(14) Uani 0.574(18) 1 d D U P A 1
H30 H 1.142657 0.717694 0.681367 0.026 Uiso 0.574(18) 1 calc R U P A 1
C31 C 1.1684(6) 0.8308(6) 0.6436(5) 0.0276(15) Uani 0.574(18) 1 d D U P A 1
H31 H 1.226142 0.813618 0.616374 0.033 Uiso 0.574(18) 1 calc R U P A 1
C32 C 1.1336(6) 0.9128(6) 0.6448(4) 0.0235(15) Uani 0.574(18) 1 d D U P A 1
H32 H 1.167894 0.951330 0.618120 0.028 Uiso 0.574(18) 1 calc R U P A 1
C33 C 1.0504(6) 0.9394(5) 0.6841(5) 0.0222(14) Uani 0.574(18) 1 d D U P A 1
H33 H 1.027098 0.995793 0.684511 0.027 Uiso 0.574(18) 1 calc R U P A 1
C34 C 1.0007(7) 0.8824(7) 0.7232(6) 0.0226(16) Uani 0.574(18) 1 d D U P A 1
H34 H 0.943573 0.900003 0.751171 0.027 Uiso 0.574(18) 1 calc R U P A 1
C35 C 1.0242(14) 0.6854(12) 0.8357(9) 0.0205(16) Uani 0.574(18) 1 d D U P A 1
C36 C 1.0830(10) 0.7270(8) 0.8512(6) 0.0204(15) Uani 0.574(18) 1 d D U P A 1
H36 H 1.096965 0.776344 0.826703 0.024 Uiso 0.574(18) 1 calc R U P A 1
C37 C 1.1212(7) 0.6956(6) 0.9027(5) 0.0271(16) Uani 0.574(18) 1 d D U P A 1
H37 H 1.161204 0.723937 0.913675 0.033 Uiso 0.574(18) 1 calc R U P A 1
C38 C 1.1013(6) 0.6235(6) 0.9384(5) 0.0281(17) Uani 0.574(18) 1 d D U P A 1
H38 H 1.127457 0.602947 0.973824 0.034 Uiso 0.574(18) 1 calc R U P A 1
C39 C 1.0441(7) 0.5815(6) 0.9228(5) 0.0297(18) Uani 0.574(18) 1 d D U P A 1
H39 H 1.030895 0.531882 0.947196 0.036 Uiso 0.574(18) 1 calc R U P A 1
C40 C 1.0060(8) 0.6118(9) 0.8716(7) 0.0270(17) Uani 0.574(18) 1 d D U P A 1
H40 H 0.966850 0.582540 0.860590 0.032 Uiso 0.574(18) 1 calc R U P A 1
C29A C 1.0272(12) 0.8077(7) 0.7283(12) 0.019(2) Uani 0.426(18) 1 d D U P A 2
C30A C 1.1111(11) 0.7919(8) 0.6843(11) 0.028(2) Uani 0.426(18) 1 d D U P A 2
H30A H 1.139959 0.737247 0.679308 0.034 Uiso 0.426(18) 1 calc R U P A 2
C31A C 1.1532(8) 0.8547(8) 0.6478(7) 0.0261(18) Uani 0.426(18) 1 d D U P A 2
H31A H 1.210552 0.843559 0.618161 0.031 Uiso 0.426(18) 1 calc R U P A 2
C32A C 1.1098(9) 0.9336(7) 0.6554(6) 0.0260(18) Uani 0.426(18) 1 d D U P A 2
H32A H 1.138306 0.977211 0.631502 0.031 Uiso 0.426(18) 1 calc R U P A 2
C33A C 1.0258(9) 0.9500(7) 0.6972(7) 0.0251(18) Uani 0.426(18) 1 d D U P A 2
H33A H 0.996854 1.004717 0.701244 0.030 Uiso 0.426(18) 1 calc R U P A 2
C34A C 0.9831(10) 0.8873(8) 0.7336(9) 0.0217(19) Uani 0.426(18) 1 d D U P A 2
H34A H 0.924790 0.898674 0.761692 0.026 Uiso 0.426(18) 1 calc R U P A 2
C35A C 1.017(2) 0.6800(16) 0.8380(13) 0.0205(19) Uani 0.426(18) 1 d D U P A 2
C36A C 1.0775(14) 0.7139(11) 0.8585(9) 0.025(2) Uani 0.426(18) 1 d D U P A 2
H36A H 1.094302 0.764244 0.837988 0.030 Uiso 0.426(18) 1 calc R U P A 2
C37A C 1.1133(9) 0.6742(8) 0.9094(7) 0.0252(19) Uani 0.426(18) 1 d D U P A 2
H37A H 1.157160 0.695424 0.922014 0.030 Uiso 0.426(18) 1 calc R U P A 2
C38A C 1.0844(8) 0.6040(8) 0.9411(7) 0.026(2) Uani 0.426(18) 1 d D U P A 2
H38A H 1.107801 0.577121 0.976342 0.032 Uiso 0.426(18) 1 calc R U P A 2
C39A C 1.0221(8) 0.5719(9) 0.9224(7) 0.0264(19) Uani 0.426(18) 1 d D U P A 2
H39A H 1.001692 0.524169 0.945938 0.032 Uiso 0.426(18) 1 calc R U P A 2
C40A C 0.9888(10) 0.6082(11) 0.8699(9) 0.0203(18) Uani 0.426(18) 1 d D U P A 2
H40A H 0.947553 0.584738 0.855885 0.024 Uiso 0.426(18) 1 calc R U P A 2
C41 C 0.84656(15) 0.74853(14) 0.99108(11) 0.0258(5) Uani 1 1 d . U . . .
C42 C 0.80131(17) 0.68248(15) 0.99960(13) 0.0331(6) Uani 1 1 d . U . . .
H42 H 0.764256 0.679488 0.971670 0.040 Uiso 1 1 calc R U . . .
C43 C 0.8106(2) 0.62151(17) 1.04875(15) 0.0454(7) Uani 1 1 d . U . . .
H43 H 0.779992 0.576465 1.054487 0.054 Uiso 1 1 calc R U . . .
C44 C 0.8642(2) 0.62598(19) 1.08955(15) 0.0495(8) Uani 1 1 d . U . . .
H44 H 0.869372 0.584319 1.123760 0.059 Uiso 1 1 calc R U . . .
C45 C 0.9102(2) 0.69007(19) 1.08126(14) 0.0448(7) Uani 1 1 d . U . . .
H45 H 0.947595 0.692288 1.109118 0.054 Uiso 1 1 calc R U . . .
C46 C 0.90152(17) 0.75169(16) 1.03159(12) 0.0328(6) Uani 1 1 d . U . . .
H46 H 0.933273 0.795966 1.025437 0.039 Uiso 1 1 calc R U . . .
C47 C 0.72760(14) 0.89491(14) 0.97752(11) 0.0222(4) Uani 1 1 d . U . . .
C48 C 0.65418(16) 0.86037(15) 1.01238(13) 0.0308(5) Uani 1 1 d . U . . .
H48 H 0.655114 0.803520 1.011307 0.037 Uiso 1 1 calc R U . . .
C49 C 0.57948(17) 0.90817(16) 1.04877(14) 0.0362(6) Uani 1 1 d . U . . .
H49 H 0.529500 0.884029 1.072793 0.043 Uiso 1 1 calc R U . . .
C50 C 0.57752(17) 0.99137(16) 1.05020(13) 0.0351(6) Uani 1 1 d . U . . .
H50 H 0.526700 1.023993 1.075954 0.042 Uiso 1 1 calc R U . . .
C51 C 0.64933(18) 1.02649(16) 1.01425(16) 0.0420(7) Uani 1 1 d . U . . .
H51 H 0.647534 1.083606 1.014262 0.050 Uiso 1 1 calc R U . . .
C52 C 0.72451(17) 0.97846(15) 0.97792(14) 0.0355(6) Uani 1 1 d . U . . .
H52 H 0.774004 1.002908 0.953247 0.043 Uiso 1 1 calc R U . . .
C53 C 0.77430(13) 0.53175(12) 0.68871(10) 0.0148(4) Uani 1 1 d . U . . .
C54 C 0.70414(13) 0.49240(12) 0.72474(10) 0.0159(4) Uani 1 1 d . U . . .
C55 C 0.95812(13) 0.45805(12) 0.64517(10) 0.0169(4) Uani 1 1 d . U . . .
C56 C 1.04218(14) 0.45309(13) 0.60102(11) 0.0226(5) Uani 1 1 d . U . . .
H56 H 1.050629 0.478393 0.556733 0.027 Uiso 1 1 calc R U . . .
C57 C 1.11325(15) 0.41144(14) 0.62155(13) 0.0287(5) Uani 1 1 d . U . . .
H57 H 1.170345 0.406874 0.591019 0.034 Uiso 1 1 calc R U . . .
C58 C 1.10113(16) 0.37610(14) 0.68714(13) 0.0288(5) Uani 1 1 d . U . . .
H58 H 1.150027 0.347808 0.701441 0.035 Uiso 1 1 calc R U . . .
C59 C 1.01784(16) 0.38226(14) 0.73139(12) 0.0278(5) Uani 1 1 d . U . . .
H59 H 1.009823 0.358535 0.776174 0.033 Uiso 1 1 calc R U . . .
C60 C 0.94607(15) 0.42281(13) 0.71078(11) 0.0217(4) Uani 1 1 d . U . . .
H60 H 0.888931 0.426587 0.741198 0.026 Uiso 1 1 calc R U . . .
C61 C 0.83843(13) 0.45356(12) 0.56063(10) 0.0165(4) Uani 1 1 d . U . . .
C62 C 0.88974(14) 0.38078(12) 0.53691(10) 0.0192(4) Uani 1 1 d . U . . .
H62 H 0.939363 0.358591 0.552780 0.023 Uiso 1 1 calc R U . . .
C63 C 0.86753(15) 0.34095(13) 0.48974(11) 0.0243(5) Uani 1 1 d . U . . .
H63 H 0.902899 0.291896 0.472439 0.029 Uiso 1 1 calc R U . . .
C64 C 0.79413(16) 0.37249(14) 0.46792(11) 0.0264(5) Uani 1 1 d . U . . .
H64 H 0.778658 0.344310 0.436403 0.032 Uiso 1 1 calc R U . . .
C65 C 0.74280(15) 0.44507(14) 0.49172(11) 0.0252(5) Uani 1 1 d . U . . .
H65 H 0.692308 0.466347 0.476675 0.030 Uiso 1 1 calc R U . . .
C66 C 0.76561(14) 0.48620(13) 0.53746(11) 0.0210(4) Uani 1 1 d . U . . .
H66 H 0.731689 0.536568 0.553018 0.025 Uiso 1 1 calc R U . . .
C67 C 0.62186(15) 0.39338(14) 0.66078(11) 0.0233(5) Uani 1 1 d . U . . .
C68 C 0.63138(17) 0.32323(15) 0.62658(12) 0.0292(5) Uani 1 1 d . U . . .
H68 H 0.672264 0.276935 0.633432 0.035 Uiso 1 1 calc R U . . .
C69 C 0.5809(2) 0.32115(18) 0.58242(13) 0.0405(7) Uani 1 1 d . U . . .
H69 H 0.586807 0.273065 0.559541 0.049 Uiso 1 1 calc R U . . .
C70 C 0.5226(2) 0.38827(19) 0.57166(14) 0.0452(7) Uani 1 1 d . U . . .
H70 H 0.488124 0.386360 0.541502 0.054 Uiso 1 1 calc R U . . .
C71 C 0.5138(2) 0.45904(18) 0.60476(14) 0.0420(7) Uani 1 1 d . U . . .
H71 H 0.473589 0.505465 0.596972 0.050 Uiso 1 1 calc R U . . .
C72 C 0.56363(17) 0.46182(15) 0.64919(13) 0.0315(5) Uani 1 1 d . U . . .
H72 H 0.558037 0.510224 0.671580 0.038 Uiso 1 1 calc R U . . .
C73 C 0.60346(15) 0.37503(13) 0.80479(11) 0.0211(4) Uani 1 1 d . U . . .
C74 C 0.63410(18) 0.33213(17) 0.85643(13) 0.0352(6) Uani 1 1 d . U . . .
H74 H 0.695095 0.313305 0.849216 0.042 Uiso 1 1 calc R U . . .
C75 C 0.57604(19) 0.31638(19) 0.91889(13) 0.0419(7) Uani 1 1 d . U . . .
H75 H 0.597631 0.287046 0.954194 0.050 Uiso 1 1 calc R U . . .
C76 C 0.48770(19) 0.34298(17) 0.92985(13) 0.0390(6) Uani 1 1 d . U . . .
H76 H 0.447978 0.331457 0.972288 0.047 Uiso 1 1 calc R U . . .
C77 C 0.45753(19) 0.38622(19) 0.87903(15) 0.0467(7) Uani 1 1 d . U . . .
H77 H 0.396574 0.405505 0.886633 0.056 Uiso 1 1 calc R U . . .
C78 C 0.51510(17) 0.40239(17) 0.81616(13) 0.0364(6) Uani 1 1 d . U . . .
H78 H 0.493238 0.432297 0.781204 0.044 Uiso 1 1 calc DR U . . .
O4 O 0.49989(10) 0.69068(9) 0.78102(8) 0.0237(3) Uani 1 1 d D U . . .
C79 C 0.45334(15) 0.63214(14) 0.82775(13) 0.0298(5) Uani 1 1 d D U . . .
H79A H 0.489438 0.603317 0.857162 0.036 Uiso 1 1 calc R U . . .
H79B H 0.438620 0.591505 0.802786 0.036 Uiso 1 1 calc DR U . . .
C80 C 0.37047(16) 0.68163(16) 0.86962(15) 0.0401(7) Uani 1 1 d D U . . .
H80A H 0.377671 0.692615 0.913826 0.048 Uiso 1 1 calc R U . . .
H80B H 0.319734 0.652398 0.877774 0.048 Uiso 1 1 calc R U . . .
C81 C 0.35740(17) 0.76100(17) 0.82710(15) 0.0410(7) Uani 1 1 d D U . . .
H81A H 0.299980 0.768992 0.816804 0.049 Uiso 1 1 calc R U . . .
H81B H 0.360472 0.808271 0.851157 0.049 Uiso 1 1 calc R U . . .
C82 C 0.43228(15) 0.75053(15) 0.76265(13) 0.0320(6) Uani 1 1 d D U . . .
H82A H 0.412814 0.731028 0.726469 0.038 Uiso 1 1 calc R U . . .
H82B H 0.454244 0.802739 0.746474 0.038 Uiso 1 1 calc R U . . .
C83 C 1.1013(3) 0.7911(3) 1.07289(19) 0.0749(11) Uani 1 1 d . U . . .
H83A H 1.070535 0.835183 1.048496 0.090 Uiso 1 1 calc DR U . . .
H83B H 1.118342 0.742104 1.045957 0.090 Uiso 1 1 calc R U . . .
C84 C 1.1794(2) 0.8165(3) 1.08329(19) 0.0697(10) Uani 1 1 d . U . . .
H84A H 1.203443 0.856383 1.046944 0.084 Uiso 1 1 calc R U . . .
H84B H 1.225685 0.769098 1.084466 0.084 Uiso 1 1 calc R U . . .
C85 C 1.1453(2) 0.8550(2) 1.15155(18) 0.0585(9) Uani 1 1 d . U . . .
H85A H 1.190714 0.845799 1.176431 0.070 Uiso 1 1 calc R U . . .
H85B H 1.125739 0.914251 1.146012 0.070 Uiso 1 1 calc R U . . .
C86 C 1.0693(2) 0.8114(2) 1.18749(16) 0.0543(8) Uani 1 1 d . U . . .
H86A H 1.086092 0.770067 1.221270 0.065 Uiso 1 1 calc R U . . .
H86B H 1.018873 0.850632 1.211358 0.065 Uiso 1 1 calc R U . . .
O6 O 0.1543(18) 0.9222(10) 0.8352(8) 0.0342(18) Uani 0.505(7) 1 d D U P B 1
C87 C 0.1447(9) 0.9094(6) 0.9061(7) 0.0388(17) Uani 0.505(7) 1 d D U P B 1
H87A H 0.202993 0.895315 0.914982 0.047 Uiso 0.505(7) 1 calc R U P B 1
H87B H 0.111005 0.864227 0.924896 0.047 Uiso 0.505(7) 1 calc R U P B 1
C88 C 0.0966(4) 0.9875(4) 0.9386(3) 0.0440(14) Uani 0.505(7) 1 d D U P B 1
H88A H 0.036766 0.980275 0.966132 0.053 Uiso 0.505(7) 1 calc R U P B 1
H88B H 0.128359 1.004218 0.968333 0.053 Uiso 0.505(7) 1 calc R U P B 1
C89 C 0.0927(5) 1.0458(5) 0.8858(4) 0.0483(17) Uani 0.505(7) 1 d D U P B 1
H89A H 0.136228 1.082515 0.881456 0.058 Uiso 0.505(7) 1 calc R U P B 1
H89B H 0.033627 1.078954 0.894946 0.058 Uiso 0.505(7) 1 calc R U P B 1
C90 C 0.112(2) 1.0026(11) 0.8217(9) 0.0365(17) Uani 0.505(7) 1 d D U P B 1
H90A H 0.057285 1.000503 0.809729 0.044 Uiso 0.505(7) 1 calc R U P B 1
H90B H 0.151269 1.030929 0.783871 0.044 Uiso 0.505(7) 1 calc R U P B 1
O6A O 0.148(2) 0.9226(13) 0.8364(11) 0.035(2) Uani 0.383(7) 1 d D U P B 2
C87A C 0.1572(12) 0.9193(7) 0.9038(9) 0.042(2) Uani 0.383(7) 1 d D U P B 2
H87C H 0.214551 0.887471 0.905683 0.050 Uiso 0.383(7) 1 calc R U P B 2
H87D H 0.110106 0.893123 0.936154 0.050 Uiso 0.383(7) 1 calc R U P B 2
C88A C 0.1512(6) 1.0052(5) 0.9211(4) 0.0441(17) Uani 0.383(7) 1 d D U P B 2
H88C H 0.110868 1.014607 0.966823 0.053 Uiso 0.383(7) 1 calc R U P B 2
H88D H 0.209752 1.016090 0.921046 0.053 Uiso 0.383(7) 1 calc R U P B 2
C89A C 0.1205(7) 1.0561(6) 0.8735(6) 0.0450(18) Uani 0.383(7) 1 d D U P B 2
H89C H 0.162468 1.093888 0.851467 0.054 Uiso 0.383(7) 1 calc R U P B 2
H89D H 0.063446 1.088723 0.895400 0.054 Uiso 0.383(7) 1 calc R U P B 2
C90A C 0.110(3) 1.0042(14) 0.8216(13) 0.036(2) Uani 0.383(7) 1 d D U P B 2
H90C H 0.046714 1.006804 0.824621 0.043 Uiso 0.383(7) 1 calc R U P B 2
H90D H 0.139983 1.023431 0.775303 0.043 Uiso 0.383(7) 1 calc R U P B 2
O7 O 0.7212(2) 0.4074(2) 0.33161(17) 0.0523(9) Uani 0.658(3) 1 d D U P C 1
C91 C 0.6936(4) 0.3981(3) 0.2739(3) 0.0494(11) Uani 0.658(3) 1 d D U P C 1
H91A H 0.630891 0.391677 0.287503 0.059 Uiso 0.658(3) 1 calc R U P C 1
H91B H 0.728262 0.349215 0.250401 0.059 Uiso 0.658(3) 1 calc R U P C 1
C92 C 0.7073(4) 0.4745(4) 0.2267(3) 0.0513(12) Uani 0.658(3) 1 d D U P C 1
H92A H 0.722139 0.461844 0.178477 0.062 Uiso 0.658(3) 1 calc R U P C 1
H92B H 0.655045 0.517202 0.237014 0.062 Uiso 0.658(3) 1 calc R U P C 1
C93 C 0.7840(3) 0.4991(3) 0.2440(2) 0.0426(10) Uani 0.658(3) 1 d D U P C 1
H93A H 0.785870 0.558103 0.233984 0.051 Uiso 0.658(3) 1 calc R U P C 1
H93B H 0.840347 0.468037 0.218929 0.051 Uiso 0.658(3) 1 calc R U P C 1
C94 C 0.7640(3) 0.4770(3) 0.3215(2) 0.0439(10) Uani 0.658(3) 1 d D U P C 1
H94A H 0.818866 0.464277 0.335771 0.053 Uiso 0.658(3) 1 calc R U P C 1
H94B H 0.725390 0.522545 0.347609 0.053 Uiso 0.658(3) 1 calc R U P C 1
O7A O 0.7832(9) 0.4776(10) 0.2747(8) 0.055(2) Uani 0.165(2) 1 d D U P D 2
C91A C 0.7448(14) 0.4384(9) 0.2324(9) 0.051(2) Uani 0.165(2) 1 d D U P D 2
H91C H 0.703901 0.402060 0.259639 0.061 Uiso 0.165(2) 1 calc R U P D 2
H91D H 0.790308 0.407526 0.196789 0.061 Uiso 0.165(2) 1 calc R U P D 2
C92A C 0.6973(10) 0.5130(8) 0.2031(8) 0.051(2) Uani 0.165(2) 1 d D U P D 2
H92C H 0.737244 0.535707 0.162255 0.061 Uiso 0.165(2) 1 calc R U P D 2
H92D H 0.646839 0.499189 0.190399 0.061 Uiso 0.165(2) 1 calc R U P D 2
C93A C 0.6677(12) 0.5706(10) 0.2553(8) 0.050(2) Uani 0.165(2) 1 d D U P D 2
H93C H 0.602820 0.579592 0.271424 0.059 Uiso 0.165(2) 1 calc R U P D 2
H93D H 0.687484 0.623341 0.237707 0.059 Uiso 0.165(2) 1 calc R U P D 2
C94A C 0.7070(11) 0.5345(10) 0.3129(7) 0.048(2) Uani 0.165(2) 1 d D U P D 2
H94C H 0.725871 0.576540 0.333630 0.058 Uiso 0.165(2) 1 calc R U P D 2
H94D H 0.665742 0.505230 0.348338 0.058 Uiso 0.165(2) 1 calc R U P D 2
O7B O 0.6412(8) 0.4352(8) 0.2800(6) 0.050(2) Uani 0.177(3) 1 d D U P E 3
C91B C 0.6826(8) 0.4999(11) 0.2383(9) 0.051(2) Uani 0.177(3) 1 d D U P E 3
H91E H 0.637662 0.545310 0.229915 0.062 Uiso 0.177(3) 1 calc R U P E 3
H91F H 0.719389 0.479576 0.194094 0.062 Uiso 0.177(3) 1 calc R U P E 3
C92B C 0.7375(14) 0.5277(10) 0.2757(10) 0.055(2) Uani 0.177(3) 1 d D U P E 3
H92E H 0.702067 0.562610 0.312958 0.066 Uiso 0.177(3) 1 calc R U P E 3
H92F H 0.783966 0.556472 0.245416 0.066 Uiso 0.177(3) 1 calc R U P E 3
C93B C 0.7744(12) 0.4447(11) 0.3018(12) 0.053(2) Uani 0.177(3) 1 d D U P E 3
H93E H 0.831406 0.423732 0.270251 0.064 Uiso 0.177(3) 1 calc R U P E 3
H93F H 0.783487 0.448406 0.346822 0.064 Uiso 0.177(3) 1 calc R U P E 3
C94B C 0.7082(12) 0.3891(10) 0.3067(12) 0.052(2) Uani 0.177(3) 1 d D U P E 3
H94E H 0.735984 0.340565 0.280078 0.062 Uiso 0.177(3) 1 calc R U P E 3
H94F H 0.683522 0.370728 0.354412 0.062 Uiso 0.177(3) 1 calc R U P E 3
O8 O 0.6077(4) 0.6482(3) 0.5268(4) 0.0469(13) Uani 0.720(16) 1 d D U P F 1
C95 C 0.5442(6) 0.6793(4) 0.5861(4) 0.0472(13) Uani 0.720(16) 1 d D U P F 1
H95A H 0.571920 0.680001 0.623115 0.057 Uiso 0.720(16) 1 calc R U P F 1
H95B H 0.497037 0.645163 0.601771 0.057 Uiso 0.720(16) 1 calc R U P F 1
C96 C 0.5075(5) 0.7647(4) 0.5658(4) 0.0412(13) Uani 0.720(16) 1 d D U P F 1
H96A H 0.492651 0.800869 0.603990 0.049 Uiso 0.720(16) 1 calc R U P F 1
H96B H 0.454288 0.765034 0.550719 0.049 Uiso 0.720(16) 1 calc R U P F 1
C97 C 0.5813(5) 0.7910(4) 0.5080(4) 0.0479(15) Uani 0.720(16) 1 d D U P F 1
H97A H 0.561269 0.807396 0.466777 0.057 Uiso 0.720(16) 1 calc R U P F 1
H97B H 0.603501 0.837296 0.520368 0.057 Uiso 0.720(16) 1 calc R U P F 1
C98 C 0.6517(4) 0.7166(4) 0.4966(5) 0.0575(16) Uani 0.720(16) 1 d D U P F 1
H98A H 0.679149 0.710236 0.447580 0.069 Uiso 0.720(16) 1 calc R U P F 1
H98B H 0.697874 0.721388 0.518468 0.069 Uiso 0.720(16) 1 calc R U P F 1
O8A O 0.6289(11) 0.6477(9) 0.5062(9) 0.048(2) Uani 0.280(16) 1 d D U P F 2
C95A C 0.5780(14) 0.6766(10) 0.5715(9) 0.048(2) Uani 0.280(16) 1 d D U P F 2
H95C H 0.616618 0.680790 0.600326 0.058 Uiso 0.280(16) 1 calc R U P F 2
H95D H 0.535792 0.639550 0.595028 0.058 Uiso 0.280(16) 1 calc R U P F 2
C96A C 0.5300(13) 0.7602(12) 0.5560(11) 0.047(3) Uani 0.280(16) 1 d D U P F 2
H96C H 0.469346 0.756793 0.555617 0.056 Uiso 0.280(16) 1 calc R U P F 2
H96D H 0.527686 0.798788 0.590081 0.056 Uiso 0.280(16) 1 calc R U P F 2
C97A C 0.5827(14) 0.7862(11) 0.4875(10) 0.050(3) Uani 0.280(16) 1 d D U P F 2
H97C H 0.607078 0.835930 0.489761 0.060 Uiso 0.280(16) 1 calc R U P F 2
H97D H 0.545967 0.797594 0.455455 0.060 Uiso 0.280(16) 1 calc R U P F 2
C98A C 0.6556(11) 0.7156(10) 0.4655(11) 0.059(3) Uani 0.280(16) 1 d D U P F 2
H98C H 0.664968 0.706312 0.417099 0.071 Uiso 0.280(16) 1 calc R U P F 2
H98D H 0.711086 0.726855 0.471786 0.071 Uiso 0.280(16) 1 calc R U P F 2
O9 O 0.76326(17) 0.3970(2) 0.95926(14) 0.0429(7) Uani 0.812(6) 1 d D U P G 1
C99 C 0.8163(2) 0.4249(2) 0.89575(18) 0.0400(9) Uani 0.812(6) 1 d D U P G 1
H99A H 0.808092 0.397446 0.858192 0.048 Uiso 0.812(6) 1 calc R U P G 1
H99B H 0.879039 0.413305 0.894855 0.048 Uiso 0.812(6) 1 calc R U P G 1
C100 C 0.7868(3) 0.5157(2) 0.8888(2) 0.0436(10) Uani 0.812(6) 1 d D U P G 1
H10A H 0.795223 0.534890 0.840648 0.052 Uiso 0.812(6) 1 calc R U P G 1
H10B H 0.818705 0.546328 0.909870 0.052 Uiso 0.812(6) 1 calc R U P G 1
C101 C 0.6905(3) 0.5237(4) 0.9267(3) 0.0456(15) Uani 0.812(6) 1 d D U P G 1
H10C H 0.654921 0.513336 0.897283 0.055 Uiso 0.812(6) 1 calc R U P G 1
H10D H 0.668263 0.578425 0.944693 0.055 Uiso 0.812(6) 1 calc R U P G 1
C102 C 0.6899(3) 0.4583(6) 0.9835(4) 0.0399(11) Uani 0.812(6) 1 d D U P G 1
H10E H 0.694837 0.481431 1.024288 0.048 Uiso 0.812(6) 1 calc R U P G 1
H10F H 0.634675 0.435016 0.995349 0.048 Uiso 0.812(6) 1 calc R U P G 1
O9A O 0.7637(8) 0.4339(9) 0.9813(6) 0.040(2) Uani 0.188(6) 1 d D U P G 2
C99A C 0.8210(8) 0.4618(12) 0.9188(7) 0.042(2) Uani 0.188(6) 1 d D U P G 2
H99C H 0.866602 0.416578 0.898338 0.050 Uiso 0.188(6) 1 calc R U P G 2
H99D H 0.850170 0.505830 0.926839 0.050 Uiso 0.188(6) 1 calc R U P G 2
C200 C 0.7629(10) 0.4927(12) 0.8734(7) 0.043(3) Uani 0.188(6) 1 d D U P G 2
H20A H 0.783018 0.540495 0.844701 0.052 Uiso 0.188(6) 1 calc R U P G 2
H20B H 0.762509 0.449803 0.843821 0.052 Uiso 0.188(6) 1 calc R U P G 2
C201 C 0.6742(12) 0.5157(19) 0.9201(12) 0.038(3) Uani 0.188(6) 1 d D U P G 2
H20C H 0.627870 0.507613 0.899547 0.046 Uiso 0.188(6) 1 calc R U P G 2
H20D H 0.664789 0.573214 0.931703 0.046 Uiso 0.188(6) 1 calc R U P G 2
C202 C 0.6743(10) 0.459(3) 0.9822(16) 0.039(3) Uani 0.188(6) 1 d D U P G 2
H20E H 0.641549 0.486911 1.023919 0.047 Uiso 0.188(6) 1 calc R U P G 2
H20F H 0.646582 0.410789 0.980350 0.047 Uiso 0.188(6) 1 calc R U P G 2
O10 O 1.2862(7) 0.2438(8) 0.7103(5) 0.0565(17) Uani 0.413(3) 1 d D U P H 1
C103 C 1.3663(6) 0.2726(8) 0.7164(5) 0.0671(19) Uani 0.413(3) 1 d D U P H 1
H10G H 1.419816 0.240462 0.688445 0.080 Uiso 0.413(3) 1 calc R U P H 1
H10H H 1.365741 0.330684 0.700975 0.080 Uiso 0.413(3) 1 calc R U P H 1
C104 C 1.3646(7) 0.2615(7) 0.7879(6) 0.0625(17) Uani 0.413(3) 1 d D U P H 1
H10I H 1.335914 0.311943 0.811513 0.075 Uiso 0.413(3) 1 calc R U P H 1
H10J H 1.424926 0.247468 0.792792 0.075 Uiso 0.413(3) 1 calc R U P H 1
C105 C 1.3140(9) 0.1940(10) 0.8164(7) 0.0517(19) Uani 0.413(3) 1 d D U P H 1
H10K H 1.278186 0.203758 0.863440 0.062 Uiso 0.413(3) 1 calc R U P H 1
H10L H 1.353592 0.141403 0.816148 0.062 Uiso 0.413(3) 1 calc R U P H 1
C106 C 1.2557(10) 0.1943(13) 0.7696(9) 0.0464(17) Uani 0.413(3) 1 d D U P H 1
H10M H 1.257794 0.138072 0.757296 0.056 Uiso 0.413(3) 1 calc R U P H 1
H10N H 1.194177 0.215945 0.792887 0.056 Uiso 0.413(3) 1 calc R U P H 1
O10A O 1.2800(7) 0.2619(7) 0.7274(6) 0.069(2) Uani 0.380(3) 1 d D U P I 2
C203 C 1.3746(6) 0.2218(7) 0.7111(5) 0.0662(18) Uani 0.380(3) 1 d D U P I 2
H20G H 1.414858 0.259476 0.685245 0.079 Uiso 0.380(3) 1 calc R U P I 2
H20H H 1.384617 0.172001 0.685971 0.079 Uiso 0.380(3) 1 calc R U P I 2
C204 C 1.3835(6) 0.2021(7) 0.7829(5) 0.0609(17) Uani 0.380(3) 1 d D U P I 2
H20I H 1.429966 0.154813 0.784013 0.073 Uiso 0.380(3) 1 calc R U P I 2
H20J H 1.398190 0.249271 0.800364 0.073 Uiso 0.380(3) 1 calc R U P I 2
C205 C 1.2964(8) 0.1829(11) 0.8237(7) 0.0483(19) Uani 0.380(3) 1 d D U P I 2
H20K H 1.269986 0.220280 0.860989 0.058 Uiso 0.380(3) 1 calc R U P I 2
H20L H 1.300952 0.126053 0.842980 0.058 Uiso 0.380(3) 1 calc R U P I 2
C206 C 1.2431(11) 0.1955(14) 0.7715(10) 0.0499(19) Uani 0.380(3) 1 d D U P I 2
H20M H 1.251957 0.145895 0.746353 0.060 Uiso 0.380(3) 1 calc R U P I 2
H20N H 1.179677 0.211217 0.793278 0.060 Uiso 0.380(3) 1 calc R U P I 2
O10B O 1.2707(12) 0.2306(14) 0.7249(10) 0.060(2) Uani 0.207(3) 1 d D U P J 3
C303 C 1.3560(12) 0.2533(14) 0.6903(7) 0.064(2) Uani 0.207(3) 1 d D U P J 3
H30B H 1.351789 0.295543 0.653608 0.077 Uiso 0.207(3) 1 calc R U P J 3
H30C H 1.398404 0.205526 0.671028 0.077 Uiso 0.207(3) 1 calc R U P J 3
C304 C 1.3822(12) 0.2857(11) 0.7452(9) 0.060(2) Uani 0.207(3) 1 d D U P J 3
H30D H 1.446859 0.278854 0.734902 0.072 Uiso 0.207(3) 1 calc R U P J 3
H30E H 1.358498 0.344321 0.749529 0.072 Uiso 0.207(3) 1 calc R U P J 3
C305 C 1.3459(14) 0.2393(15) 0.8079(8) 0.062(2) Uani 0.207(3) 1 d D U P J 3
H30F H 1.316430 0.275897 0.845384 0.075 Uiso 0.207(3) 1 calc R U P J 3
H30G H 1.392374 0.199587 0.821267 0.075 Uiso 0.207(3) 1 calc R U P J 3
C306 C 1.2803(12) 0.1963(12) 0.7896(9) 0.061(2) Uani 0.207(3) 1 d D U P J 3
H30H H 1.301946 0.137098 0.787231 0.073 Uiso 0.207(3) 1 calc R U P J 3
H30I H 1.223092 0.204424 0.824406 0.073 Uiso 0.207(3) 1 calc R U P J 3

loop_
_atom_site_aniso_label
_atom_site_aniso_U_11
_atom_site_aniso_U_22
_atom_site_aniso_U_33
_atom_site_aniso_U_23
_atom_site_aniso_U_13
_atom_site_aniso_U_12
Ni2 0.01504(13) 0.01129(12) 0.01566(13) -0.00152(10) 0.00013(10) -0.00220(10)
Ni1 0.01535(12) 0.01146(12) 0.01360(12) -0.00232(9) -0.00054(10) -0.00357(9)
S1 0.0189(2) 0.0164(2) 0.0171(2) 0.00010(19) -0.00319(19) -0.00604(19)
S2 0.0343(3) 0.0215(3) 0.0272(3) 0.0077(2) -0.0023(2) -0.0019(2)
S3 0.0182(2) 0.0185(3) 0.0217(3) -0.0068(2) -0.0017(2) -0.0024(2)
S4 0.0261(3) 0.0303(3) 0.0298(3) -0.0098(2) -0.0061(2) -0.0069(2)
S5 0.0223(3) 0.0127(2) 0.0142(2) -0.00150(18) 0.00024(19) -0.00477(19)
S6 0.0306(3) 0.0142(3) 0.0276(3) -0.0034(2) -0.0024(2) -0.0020(2)
P1 0.0190(3) 0.0124(2) 0.0140(2) -0.00126(19) -0.0015(2) -0.0054(2)
P2 0.0214(3) 0.0139(3) 0.0222(3) 0.0025(2) -0.0029(2) -0.0019(2)
P3 0.0170(3) 0.0169(3) 0.0168(3) -0.0021(2) -0.0027(2) -0.0045(2)
P4 0.0205(3) 0.0204(3) 0.0185(3) -0.0073(2) -0.0052(2) -0.0002(2)
P5 0.0170(2) 0.0115(2) 0.0131(2) -0.00229(19) -0.00118(19) -0.00256(19)
P6 0.0241(3) 0.0114(2) 0.0166(3) -0.00090(19) -0.0018(2) -0.0065(2)
O1 0.0233(8) 0.0145(7) 0.0220(8) 0.0021(6) -0.0005(6) -0.0009(6)
O2 0.0260(8) 0.0125(7) 0.0213(8) -0.0006(6) 0.0007(6) 0.0002(6)
O3 0.0443(11) 0.0278(9) 0.0247(9) -0.0068(7) 0.0092(8) 0.0020(8)
O5 0.0751(17) 0.0822(18) 0.0429(13) 0.0114(12) -0.0144(12) -0.0334(14)
N1 0.0183(8) 0.0135(8) 0.0141(8) -0.0011(6) -0.0026(7) -0.0046(7)
N2 0.0169(8) 0.0144(8) 0.0173(9) 0.0000(7) -0.0036(7) -0.0034(7)
N3 0.0187(9) 0.0147(8) 0.0186(9) 0.0001(7) -0.0048(7) -0.0022(7)
N4 0.0172(8) 0.0131(8) 0.0151(8) -0.0013(6) -0.0011(7) -0.0036(7)
N5 0.0175(8) 0.0144(8) 0.0164(8) -0.0044(7) -0.0021(7) -0.0016(7)
N6 0.0224(9) 0.0188(9) 0.0192(9) -0.0063(7) -0.0038(7) -0.0027(7)
N7 0.0154(8) 0.0143(8) 0.0139(8) -0.0029(6) 0.0001(6) -0.0021(6)
N8 0.0177(8) 0.0124(8) 0.0168(8) -0.0014(6) 0.0000(7) -0.0046(7)
N9 0.0203(9) 0.0112(8) 0.0186(9) -0.0009(7) -0.0010(7) -0.0038(7)
N10 0.0234(9) 0.0166(9) 0.0211(9) -0.0016(7) 0.0027(8) -0.0008(7)
C1 0.0206(10) 0.0140(9) 0.0138(9) -0.0013(7) -0.0030(8) -0.0053(8)
C2 0.0200(10) 0.0150(10) 0.0171(10) 0.0004(8) -0.0051(8) -0.0037(8)
C3 0.0246(11) 0.0134(10) 0.0151(10) 0.0006(8) -0.0028(8) -0.0081(8)
C4 0.0259(12) 0.0281(12) 0.0192(11) -0.0042(9) -0.0052(9) -0.0030(9)
C5 0.0337(13) 0.0352(14) 0.0207(12) -0.0090(10) -0.0013(10) -0.0010(11)
C6 0.0435(15) 0.0281(12) 0.0166(11) -0.0025(9) -0.0074(10) -0.0075(11)
C7 0.0394(14) 0.0266(12) 0.0241(12) -0.0020(10) -0.0147(11) -0.0010(10)
C8 0.0293(12) 0.0209(11) 0.0224(11) -0.0022(9) -0.0069(9) -0.0019(9)
C9 0.0182(10) 0.0136(10) 0.0207(10) -0.0019(8) -0.0016(8) -0.0061(8)
C10 0.0317(12) 0.0191(11) 0.0209(11) -0.0027(9) -0.0003(9) -0.0099(9)
C11 0.0384(13) 0.0195(11) 0.0274(12) 0.0009(9) 0.0010(10) -0.0139(10)
C12 0.0305(12) 0.0177(11) 0.0368(13) -0.0073(9) 0.0003(10) -0.0110(9)
C13 0.0286(12) 0.0244(12) 0.0252(12) -0.0105(9) 0.0010(9) -0.0089(9)
C14 0.0223(11) 0.0202(11) 0.0207(11) -0.0028(8) 0.0001(9) -0.0075(9)
C15 0.0196(10) 0.0177(10) 0.0274(11) -0.0031(9) 0.0000(9) -0.0064(8)
C16 0.0345(13) 0.0183(11) 0.0394(14) -0.0015(10) -0.0015(11) -0.0099(10)
C17 0.0408(15) 0.0244(13) 0.0494(16) -0.0126(11) 0.0010(12) -0.0150(11)
C18 0.0345(14) 0.0416(15) 0.0375(14) -0.0163(12) -0.0003(11) -0.0181(12)
C19 0.0331(13) 0.0338(13) 0.0301(13) -0.0063(10) -0.0044(10) -0.0103(11)
C20 0.0259(11) 0.0226(11) 0.0284(12) -0.0041(9) -0.0032(9) -0.0055(9)
C21 0.0203(10) 0.0140(10) 0.0273(11) 0.0032(8) -0.0062(9) 0.0006(8)
C22 0.0281(12) 0.0270(12) 0.0271(12) 0.0022(10) -0.0083(10) 0.0008(10)
C23 0.0308(13) 0.0379(14) 0.0379(14) -0.0005(11) -0.0168(11) -0.0022(11)
C24 0.0221(12) 0.0327(13) 0.0431(14) 0.0016(11) -0.0112(10) -0.0030(10)
C25 0.0224(11) 0.0296(13) 0.0316(13) 0.0017(10) -0.0042(10) -0.0002(9)
C26 0.0238(11) 0.0238(12) 0.0298(12) -0.0009(9) -0.0083(9) -0.0001(9)
C27 0.0171(10) 0.0128(9) 0.0183(10) -0.0024(8) -0.0037(8) -0.0024(8)
C28 0.0207(10) 0.0154(10) 0.0189(10) -0.0036(8) -0.0041(8) -0.0012(8)
C29 0.024(3) 0.021(2) 0.016(4) -0.003(2) -0.007(2) -0.009(2)
C30 0.021(3) 0.020(3) 0.023(2) -0.001(3) -0.002(2) -0.009(2)
C31 0.024(3) 0.025(3) 0.031(3) 0.001(3) -0.003(2) -0.007(3)
C32 0.021(3) 0.026(3) 0.024(3) 0.003(3) -0.003(2) -0.013(3)
C33 0.024(4) 0.022(2) 0.021(3) 0.000(2) -0.006(3) -0.007(3)
C34 0.023(4) 0.029(2) 0.017(3) -0.007(2) -0.003(2) -0.008(2)
C35 0.018(4) 0.024(3) 0.015(2) 0.002(2) 0.000(2) -0.001(2)
C36 0.015(2) 0.027(4) 0.017(3) 0.002(2) -0.002(2) -0.003(2)
C37 0.020(3) 0.032(4) 0.024(3) 0.004(3) -0.003(2) 0.000(3)
C38 0.021(3) 0.036(4) 0.023(2) 0.002(3) -0.004(2) 0.001(3)
C39 0.026(4) 0.032(3) 0.026(2) 0.007(2) -0.003(3) -0.001(3)
C40 0.023(4) 0.029(3) 0.027(2) -0.004(2) -0.002(3) -0.005(3)
C29A 0.023(3) 0.024(3) 0.014(4) -0.002(3) -0.006(3) -0.011(3)
C30A 0.031(4) 0.024(4) 0.030(3) -0.006(4) -0.005(3) -0.008(3)
C31A 0.023(4) 0.027(4) 0.028(3) -0.004(4) -0.001(3) -0.012(3)
C32A 0.029(4) 0.027(4) 0.024(4) -0.001(3) -0.005(3) -0.012(3)
C33A 0.026(4) 0.026(3) 0.025(4) -0.002(3) -0.004(3) -0.014(3)
C34A 0.026(4) 0.020(3) 0.020(4) 0.000(3) -0.004(3) -0.010(3)
C35A 0.015(4) 0.026(4) 0.018(3) -0.005(3) -0.002(3) 0.000(3)
C36A 0.020(3) 0.026(4) 0.024(4) 0.002(3) 0.000(3) -0.003(3)
C37A 0.019(3) 0.032(5) 0.024(3) 0.001(3) -0.008(3) -0.002(3)
C38A 0.022(4) 0.031(4) 0.024(3) 0.005(3) -0.007(3) -0.002(3)
C39A 0.019(4) 0.032(3) 0.026(3) 0.003(2) -0.005(3) -0.005(3)
C40A 0.015(4) 0.024(3) 0.021(3) 0.006(2) -0.005(3) -0.005(3)
C41 0.0282(12) 0.0238(11) 0.0217(11) -0.0073(9) -0.0038(9) 0.0043(9)
C42 0.0378(14) 0.0264(12) 0.0308(13) -0.0037(10) -0.0052(11) 0.0010(10)
C43 0.0500(17) 0.0304(14) 0.0414(16) 0.0045(12) 0.0035(13) 0.0012(12)
C44 0.0604(19) 0.0395(16) 0.0317(15) 0.0078(12) -0.0033(13) 0.0156(14)
C45 0.0519(17) 0.0488(17) 0.0276(14) -0.0041(12) -0.0137(12) 0.0142(14)
C46 0.0387(14) 0.0339(14) 0.0243(12) -0.0079(10) -0.0114(10) 0.0068(11)
C47 0.0227(11) 0.0249(11) 0.0184(10) -0.0071(9) -0.0066(9) 0.0030(9)
C48 0.0286(12) 0.0264(12) 0.0334(13) -0.0090(10) -0.0012(10) -0.0011(10)
C49 0.0275(13) 0.0357(14) 0.0390(15) -0.0088(11) 0.0015(11) -0.0012(11)
C50 0.0293(13) 0.0353(14) 0.0358(14) -0.0133(11) -0.0046(11) 0.0075(11)
C51 0.0375(15) 0.0237(13) 0.0596(18) -0.0144(12) -0.0062(13) 0.0042(11)
C52 0.0304(13) 0.0247(12) 0.0462(15) -0.0086(11) -0.0019(11) -0.0008(10)
C53 0.0175(10) 0.0112(9) 0.0148(9) -0.0007(7) -0.0035(8) -0.0016(7)
C54 0.0203(10) 0.0114(9) 0.0151(10) -0.0013(7) -0.0032(8) -0.0028(8)
C55 0.0196(10) 0.0122(9) 0.0188(10) -0.0032(8) -0.0047(8) -0.0021(8)
C56 0.0220(11) 0.0214(11) 0.0215(11) 0.0007(9) -0.0019(9) -0.0038(9)
C57 0.0205(11) 0.0276(12) 0.0352(13) 0.0003(10) -0.0041(10) -0.0032(9)
C58 0.0277(12) 0.0223(12) 0.0409(14) 0.0015(10) -0.0179(10) -0.0030(9)
C59 0.0334(13) 0.0277(12) 0.0251(12) 0.0014(9) -0.0126(10) -0.0059(10)
C60 0.0237(11) 0.0227(11) 0.0185(10) -0.0016(8) -0.0045(9) -0.0048(9)
C61 0.0196(10) 0.0155(10) 0.0131(9) -0.0019(7) -0.0007(8) -0.0048(8)
C62 0.0233(10) 0.0154(10) 0.0169(10) -0.0011(8) -0.0013(8) -0.0046(8)
C63 0.0336(12) 0.0165(10) 0.0199(11) -0.0056(8) 0.0006(9) -0.0070(9)
C64 0.0376(13) 0.0268(12) 0.0179(11) -0.0048(9) -0.0062(9) -0.0135(10)
C65 0.0259(11) 0.0301(12) 0.0220(11) 0.0002(9) -0.0086(9) -0.0082(9)
C66 0.0244(11) 0.0184(10) 0.0189(10) -0.0020(8) -0.0036(9) -0.0029(8)
C67 0.0301(12) 0.0227(11) 0.0181(10) 0.0025(8) -0.0038(9) -0.0133(9)
C68 0.0444(14) 0.0252(12) 0.0205(11) -0.0001(9) -0.0055(10) -0.0182(10)
C69 0.0608(18) 0.0415(15) 0.0276(13) -0.0024(11) -0.0125(12) -0.0291(13)
C70 0.0615(18) 0.0530(17) 0.0356(15) 0.0092(13) -0.0258(14) -0.0322(15)
C71 0.0505(17) 0.0423(16) 0.0431(16) 0.0107(12) -0.0268(13) -0.0172(13)
C72 0.0408(14) 0.0274(12) 0.0308(13) 0.0020(10) -0.0143(11) -0.0115(11)
C73 0.0301(11) 0.0151(10) 0.0166(10) -0.0031(8) 0.0003(9) -0.0096(9)
C74 0.0343(13) 0.0452(15) 0.0254(12) 0.0080(11) -0.0050(10) -0.0150(12)
C75 0.0475(16) 0.0543(17) 0.0216(12) 0.0136(12) -0.0059(11) -0.0165(13)
C76 0.0458(15) 0.0381(15) 0.0250(13) 0.0003(11) 0.0063(11) -0.0123(12)
C77 0.0320(14) 0.0546(18) 0.0379(15) 0.0035(13) 0.0076(12) 0.0031(13)
C78 0.0322(13) 0.0411(15) 0.0265(13) 0.0062(11) -0.0008(10) 0.0025(11)
O4 0.0176(7) 0.0215(8) 0.0303(9) 0.0035(6) -0.0032(6) -0.0065(6)
C79 0.0231(11) 0.0254(12) 0.0390(14) 0.0065(10) -0.0039(10) -0.0113(9)
C80 0.0241(12) 0.0370(15) 0.0479(16) 0.0108(12) 0.0022(11) -0.0023(11)
C81 0.0238(12) 0.0367(15) 0.0526(17) 0.0092(12) -0.0014(12) -0.0001(11)
C82 0.0216(11) 0.0301(13) 0.0415(14) 0.0094(11) -0.0081(10) -0.0036(10)
C83 0.077(3) 0.092(3) 0.050(2) 0.007(2) -0.0041(19) -0.023(2)
C84 0.058(2) 0.086(3) 0.058(2) 0.0183(19) -0.0100(17) -0.0162(19)
C85 0.057(2) 0.056(2) 0.061(2) 0.0132(16) -0.0136(16) -0.0182(16)
C86 0.0557(19) 0.067(2) 0.0429(17) 0.0168(16) -0.0195(15) -0.0165(16)
O6 0.037(4) 0.035(3) 0.029(2) -0.005(2) -0.004(3) -0.008(2)
C87 0.036(4) 0.050(3) 0.033(3) -0.006(3) -0.010(3) -0.010(3)
C88 0.045(3) 0.060(3) 0.035(3) -0.017(2) -0.010(2) -0.018(2)
C89 0.059(4) 0.044(3) 0.036(3) -0.009(2) 0.003(3) -0.016(3)
C90 0.037(3) 0.039(3) 0.033(3) -0.004(3) -0.009(3) -0.005(3)
O6A 0.037(4) 0.037(3) 0.029(3) -0.005(3) -0.002(3) -0.008(3)
C87A 0.038(4) 0.053(4) 0.029(3) 0.001(3) -0.004(3) -0.003(3)
C88A 0.042(4) 0.063(3) 0.033(3) -0.015(3) -0.012(3) -0.012(3)
C89A 0.050(4) 0.044(3) 0.045(4) -0.011(3) -0.005(3) -0.025(3)
C90A 0.039(4) 0.038(3) 0.032(3) -0.005(3) -0.009(3) -0.007(3)
O7 0.071(2) 0.0521(19) 0.0475(19) 0.0076(15) -0.0292(16) -0.0308(16)
C91 0.061(3) 0.050(2) 0.046(2) -0.006(2) -0.024(2) -0.017(2)
C92 0.071(3) 0.051(3) 0.039(2) -0.006(2) -0.017(2) -0.022(2)
C93 0.049(2) 0.051(2) 0.025(2) 0.0102(18) -0.0076(18) -0.0089(19)
C94 0.057(2) 0.050(2) 0.031(2) 0.0032(18) -0.0144(19) -0.021(2)
O7A 0.062(3) 0.057(4) 0.045(4) 0.002(3) -0.014(3) -0.012(3)
C91A 0.063(4) 0.050(4) 0.042(3) 0.000(3) -0.016(3) -0.013(3)
C92A 0.066(4) 0.049(4) 0.037(4) 0.001(4) -0.013(4) -0.008(4)
C93A 0.063(5) 0.051(5) 0.038(4) -0.003(4) -0.016(4) -0.012(4)
C94A 0.058(4) 0.053(4) 0.037(4) 0.000(4) -0.014(4) -0.014(4)
O7B 0.057(4) 0.047(4) 0.053(4) 0.001(3) -0.024(3) -0.015(3)
C91B 0.063(4) 0.049(4) 0.044(3) 0.001(3) -0.015(3) -0.014(3)
C92B 0.065(4) 0.054(4) 0.045(4) 0.001(3) -0.013(3) -0.015(3)
C93B 0.062(3) 0.055(4) 0.044(4) 0.006(3) -0.016(3) -0.016(3)
C94B 0.065(4) 0.052(4) 0.045(4) 0.001(4) -0.021(4) -0.019(4)
O8 0.046(3) 0.0325(16) 0.067(4) -0.012(2) -0.026(2) 0.0045(17)
C95 0.059(3) 0.032(2) 0.054(3) -0.006(2) -0.020(3) -0.006(2)
C96 0.047(3) 0.031(2) 0.048(3) -0.007(2) -0.019(2) 0.000(2)
C97 0.054(2) 0.035(2) 0.054(4) -0.006(2) -0.016(3) -0.0028(18)
C98 0.046(2) 0.049(2) 0.074(4) 0.002(3) -0.019(3) 0.0004(19)
O8A 0.051(5) 0.035(3) 0.063(5) -0.012(4) -0.028(4) 0.003(3)
C95A 0.053(4) 0.033(3) 0.060(4) -0.005(4) -0.023(4) 0.004(4)
C96A 0.051(5) 0.037(4) 0.055(5) -0.008(4) -0.024(4) 0.003(4)
C97A 0.044(4) 0.041(4) 0.064(5) -0.001(4) -0.020(5) 0.000(3)
C98A 0.055(4) 0.047(4) 0.069(5) 0.000(4) -0.014(5) 0.006(3)
O9 0.0453(14) 0.0444(16) 0.0318(14) 0.0052(12) -0.0070(11) 0.0021(12)
C99 0.0367(17) 0.049(2) 0.0308(17) 0.0001(15) -0.0075(14) -0.0020(15)
C100 0.050(2) 0.042(2) 0.0344(19) -0.0001(15) -0.0022(16) -0.0107(16)
C101 0.049(2) 0.043(2) 0.035(2) 0.0020(18) -0.0043(18) 0.005(2)
C102 0.044(2) 0.0440(19) 0.0276(17) -0.0023(15) -0.0055(18) -0.004(2)
O9A 0.042(4) 0.047(4) 0.033(4) 0.005(3) -0.014(3) -0.006(4)
C99A 0.044(4) 0.046(4) 0.033(4) 0.004(4) -0.011(4) -0.005(4)
C200 0.045(4) 0.049(5) 0.033(4) 0.004(4) -0.008(4) -0.005(4)
C201 0.044(4) 0.041(4) 0.029(4) -0.003(4) -0.010(4) -0.006(4)
C202 0.043(4) 0.043(4) 0.031(4) -0.002(4) -0.011(4) -0.003(4)
O10 0.055(3) 0.063(4) 0.056(3) -0.001(3) -0.022(3) -0.011(3)
C103 0.052(3) 0.074(4) 0.071(4) -0.002(3) -0.012(3) -0.008(3)
C104 0.053(3) 0.068(4) 0.073(4) -0.012(3) -0.019(3) -0.019(3)
C105 0.053(4) 0.060(4) 0.054(3) -0.010(3) -0.030(3) -0.008(3)
C106 0.050(4) 0.053(3) 0.048(3) -0.004(3) -0.034(3) -0.005(3)
O10A 0.058(3) 0.076(4) 0.067(4) 0.013(3) -0.023(3) 0.001(3)
C203 0.056(3) 0.071(4) 0.065(3) 0.005(3) -0.013(3) -0.006(3)
C204 0.049(3) 0.068(4) 0.067(4) -0.005(3) -0.022(3) -0.003(3)
C205 0.044(4) 0.059(4) 0.050(3) -0.008(3) -0.027(3) -0.003(3)
C206 0.051(4) 0.057(3) 0.048(3) -0.005(3) -0.026(3) -0.002(3)
O10B 0.053(4) 0.069(4) 0.062(4) -0.004(4) -0.022(3) -0.010(3)
C303 0.054(4) 0.078(5) 0.062(4) -0.001(4) -0.019(4) -0.011(4)
C304 0.053(4) 0.069(4) 0.063(4) -0.003(4) -0.023(4) -0.009(4)
C305 0.057(4) 0.069(4) 0.062(4) -0.002(4) -0.018(3) -0.008(4)
C306 0.054(3) 0.066(3) 0.062(4) -0.002(3) -0.020(3) -0.005(3)

loop_
_atom_type_symbol
_atom_type_description
_atom_type_scat_dispersion_real
_atom_type_scat_dispersion_imag
_atom_type_scat_source
C C 0.0033 0.0016 'International Tables Vol C Tables 4.2.6.8 and 6.1.1.4'
H H 0.0000 0.0000 'International Tables Vol C Tables 4.2.6.8 and 6.1.1.4'
N N 0.0061 0.0033 'International Tables Vol C Tables 4.2.6.8 and 6.1.1.4'
O O 0.0106 0.0060 'International Tables Vol C Tables 4.2.6.8 and 6.1.1.4'
P P 0.1023 0.0942 'International Tables Vol C Tables 4.2.6.8 and 6.1.1.4'
S S 0.1246 0.1234 'International Tables Vol C Tables 4.2.6.8 and 6.1.1.4'
Ni Ni 0.3393 1.1124 'International Tables Vol C Tables 4.2.6.8 and 6.1.1.4'

loop_
_geom_angle_atom_site_label_1
_geom_angle_atom_site_label_2
_geom_angle_atom_site_label_3
_geom_angle
N8 Ni2 N2 92.51(7)
N8 Ni2 N5 94.24(7)
N2 Ni2 N5 88.39(7)
N8 Ni2 O2 105.21(6)
N2 Ni2 O2 162.21(6)
N5 Ni2 O2 88.79(6)
N8 Ni2 O4 90.36(6)
N2 Ni2 O4 93.69(6)
N5 Ni2 O4 174.86(6)
O2 Ni2 O4 87.80(6)
N8 Ni2 O1 166.98(6)
N2 Ni2 O1 100.38(6)
N5 Ni2 O1 87.92(6)
O2 Ni2 O1 61.96(6)
O4 Ni2 O1 87.09(6)
N4 Ni1 N7 90.57(6)
N4 Ni1 N1 86.80(7)
N7 Ni1 N1 91.06(7)
N4 Ni1 S5 170.56(5)
N7 Ni1 S5 84.97(5)
N1 Ni1 S5 101.57(5)
N4 Ni1 S1 98.59(5)
N7 Ni1 S1 169.87(5)
N1 Ni1 S1 85.17(5)
S5 Ni1 S1 86.585(19)
N4 Ni1 S3 81.96(5)
N7 Ni1 S3 101.68(5)
N1 Ni1 S3 163.04(5)
S5 Ni1 S3 90.784(19)
S1 Ni1 S3 83.998(19)
P1 S1 Ni1 100.18(3)
P3 S3 Ni1 95.44(3)
P5 S5 Ni1 96.35(3)
C9 P1 C1 108.36(9)
C9 P1 C3 108.65(10)
C1 P1 C3 108.19(9)
C9 P1 S1 111.57(7)
C1 P1 S1 107.02(7)
C3 P1 S1 112.90(7)
C2 P2 C21 100.97(10)
C2 P2 C15 102.30(10)
C21 P2 C15 105.36(10)
C2 P2 S2 117.03(7)
C21 P2 S2 114.29(8)
C15 P2 S2 115.07(8)
C35A P3 C27 106.8(12)
C27 P3 C29 112.8(4)
C27 P3 C35 109.5(9)
C29 P3 C35 105.1(7)
C35A P3 C29A 108.9(9)
C27 P3 C29A 107.9(6)
C35A P3 S3 109.6(10)
C27 P3 S3 106.23(7)
C29 P3 S3 111.3(6)
C35 P3 S3 111.9(8)
C29A P3 S3 117.0(8)
C28 P4 C41 105.67(10)
C28 P4 C47 105.38(10)
C41 P4 C47 104.72(10)
C28 P4 S4 112.70(7)
C41 P4 S4 113.89(8)
C47 P4 S4 113.65(8)
C53 P5 C61 107.64(9)
C53 P5 C55 108.27(9)
C61 P5 C55 110.45(9)
C53 P5 S5 106.14(7)
C61 P5 S5 110.30(7)
C55 P5 S5 113.76(7)
C54 P6 C67 106.86(10)
C54 P6 C73 103.98(9)
C67 P6 C73 105.50(10)
C54 P6 S6 112.85(7)
C67 P6 S6 114.10(8)
C73 P6 S6 112.74(8)
N10 O1 Ni2 91.10(11)
N10 O2 Ni2 91.70(11)
C86 O5 C83 109.8(3)
N2 N1 C1 107.23(16)
N2 N1 Ni1 122.63(12)
C1 N1 Ni1 127.42(13)
N3 N2 N1 110.87(16)
N3 N2 Ni2 113.71(13)
N1 N2 Ni2 123.85(13)
N2 N3 C2 107.65(17)
N5 N4 C27 108.08(16)
N5 N4 Ni1 124.34(13)
C27 N4 Ni1 127.52(13)
N6 N5 N4 111.01(16)
N6 N5 Ni2 123.69(13)
N4 N5 Ni2 123.74(13)
N5 N6 C28 106.83(17)
N8 N7 C53 107.25(16)
N8 N7 Ni1 127.53(12)
C53 N7 Ni1 125.12(13)
N9 N8 N7 111.19(15)
N9 N8 Ni2 125.06(13)
N7 N8 Ni2 121.06(12)
N8 N9 C54 106.83(16)
O3 N10 O1 122.57(18)
O3 N10 O2 122.21(18)
O1 N10 O2 115.22(16)
N1 C1 C2 106.78(17)
N1 C1 P1 115.30(15)
C2 C1 P1 137.85(16)
N3 C2 C1 107.47(17)
N3 C2 P2 114.21(15)
C1 C2 P2 136.76(16)
C4 C3 C8 119.8(2)
C4 C3 P1 119.14(17)
C8 C3 P1 121.02(16)
C3 C4 C5 120.2(2)
C3 C4 H4 119.9
C5 C4 H4 119.9
C6 C5 C4 119.9(2)
C6 C5 H5 120.0
C4 C5 H5 120.0
C5 C6 C7 120.3(2)
C5 C6 H6 119.9
C7 C6 H6 119.9
C6 C7 C8 120.5(2)
C6 C7 H7 119.8
C8 C7 H7 119.8
C7 C8 C3 119.3(2)
C7 C8 H8 120.4
C3 C8 H8 120.4
C10 C9 C14 120.19(19)
C10 C9 P1 121.04(16)
C14 C9 P1 118.68(16)
C11 C10 C9 119.5(2)
C11 C10 H10 120.3
C9 C10 H10 120.3
C12 C11 C10 120.3(2)
C12 C11 H11 119.9
C10 C11 H11 119.9
C13 C12 C11 120.3(2)
C13 C12 H12 119.8
C11 C12 H12 119.8
C12 C13 C14 119.9(2)
C12 C13 H13 120.1
C14 C13 H13 120.1
C13 C14 C9 119.8(2)
C13 C14 H14 120.1
C9 C14 H14 120.1
C16 C15 C20 119.4(2)
C16 C15 P2 118.34(19)
C20 C15 P2 122.22(17)
C17 C16 C15 119.8(2)
C17 C16 H16 120.1
C15 C16 H16 120.1
C18 C17 C16 120.8(2)
C18 C17 H17 119.6
C16 C17 H17 119.6
C17 C18 C19 120.1(2)
C17 C18 H18 120.0
C19 C18 H18 120.0
C20 C19 C18 119.6(3)
C20 C19 H19 120.2
C18 C19 H19 120.2
C19 C20 C15 120.4(2)
C19 C20 H20 119.8
C15 C20 H20 119.8
C22 C21 C26 119.7(2)
C22 C21 P2 119.03(17)
C26 C21 P2 120.98(18)
C21 C22 C23 120.3(2)
C21 C22 H22 119.9
C23 C22 H22 119.9
C24 C23 C22 119.8(2)
C24 C23 H23 120.1
C22 C23 H23 120.1
C25 C24 C23 120.2(2)
C25 C24 H24 119.9
C23 C24 H24 119.9
C24 C25 C26 120.3(2)
C24 C25 H25 119.8
C26 C25 H25 119.8
C25 C26 C21 119.6(2)
C25 C26 H26 120.2
C21 C26 H26 120.2
N4 C27 C28 106.23(17)
N4 C27 P3 114.88(14)
C28 C27 P3 138.02(17)
N6 C28 C27 107.84(18)
N6 C28 P4 120.09(15)
C27 C28 P4 132.06(16)
C34 C29 C30 120.4(5)
C34 C29 P3 123.2(7)
C30 C29 P3 116.4(7)
C31 C30 C29 119.2(6)
C31 C30 H30 120.4
C29 C30 H30 120.4
C30 C31 C32 120.0(6)
C30 C31 H31 120.0
C32 C31 H31 120.0
C33 C32 C31 121.2(5)
C33 C32 H32 119.4
C31 C32 H32 119.4
C32 C33 C34 118.9(6)
C32 C33 H33 120.5
C34 C33 H33 120.5
C29 C34 C33 120.2(6)
C29 C34 H34 119.9
C33 C34 H34 119.9
C36 C35 C40 119.2(6)
C36 C35 P3 121.6(8)
C40 C35 P3 119.1(8)
C37 C36 C35 119.4(7)
C37 C36 H36 120.3
C35 C36 H36 120.3
C38 C37 C36 120.6(7)
C38 C37 H37 119.7
C36 C37 H37 119.7
C39 C38 C37 120.4(7)
C39 C38 H38 119.8
C37 C38 H38 119.8
C38 C39 C40 119.6(7)
C38 C39 H39 120.2
C40 C39 H39 120.2
C39 C40 C35 120.9(7)
C39 C40 H40 119.6
C35 C40 H40 119.6
C34A C29A C30A 119.7(7)
C34A C29A P3 121.7(10)
C30A C29A P3 118.1(10)
C31A C30A C29A 121.1(8)
C31A C30A H30A 119.5
C29A C30A H30A 119.5
C32A C31A C30A 118.6(8)
C32A C31A H31A 120.7
C30A C31A H31A 120.7
C33A C32A C31A 121.1(8)
C33A C32A H32A 119.5
C31A C32A H32A 119.5
C32A C33A C34A 120.6(8)
C32A C33A H33A 119.7
C34A C33A H33A 119.7
C33A C34A C29A 119.0(8)
C33A C34A H34A 120.5
C29A C34A H34A 120.5
C36A C35A C40A 120.6(8)
C36A C35A P3 123.5(11)
C40A C35A P3 115.8(10)
C35A C36A C37A 119.9(9)
C35A C36A H36A 120.0
C37A C36A H36A 120.0
C38A C37A C36A 119.0(9)
C38A C37A H37A 120.5
C36A C37A H37A 120.5
C37A C38A C39A 121.0(9)
C37A C38A H38A 119.5
C39A C38A H38A 119.5
C38A C39A C40A 120.9(9)
C38A C39A H39A 119.6
C40A C39A H39A 119.6
C39A C40A C35A 118.4(9)
C39A C40A H40A 120.8
C35A C40A H40A 120.8
C46 C41 C42 119.6(2)
C46 C41 P4 118.48(19)
C42 C41 P4 121.80(19)
C43 C42 C41 119.9(3)
C43 C42 H42 120.1
C41 C42 H42 120.1
C44 C43 C42 120.1(3)
C44 C43 H43 120.0
C42 C43 H43 120.0
C45 C44 C43 120.8(3)
C45 C44 H44 119.6
C43 C44 H44 119.6
C44 C45 C46 119.4(3)
C44 C45 H45 120.3
C46 C45 H45 120.3
C41 C46 C45 120.2(3)
C41 C46 H46 119.9
C45 C46 H46 119.9
C48 C47 C52 119.2(2)
C48 C47 P4 122.36(18)
C52 C47 P4 118.42(18)
C49 C48 C47 120.4(2)
C49 C48 H48 119.8
C47 C48 H48 119.8
C48 C49 C50 120.1(2)
C48 C49 H49 120.0
C50 C49 H49 120.0
C51 C50 C49 119.9(2)
C51 C50 H50 120.1
C49 C50 H50 120.1
C50 C51 C52 120.1(2)
C50 C51 H51 120.0
C52 C51 H51 120.0
C47 C52 C51 120.3(2)
C47 C52 H52 119.8
C51 C52 H52 119.8
N7 C53 C54 107.08(17)
N7 C53 P5 115.21(14)
C54 C53 P5 137.21(16)
N9 C54 C53 107.64(17)
N9 C54 P6 120.11(15)
C53 C54 P6 132.20(16)
C56 C55 C60 119.9(2)
C56 C55 P5 118.54(16)
C60 C55 P5 121.51(16)
C57 C56 C55 120.1(2)
C57 C56 H56 120.0
C55 C56 H56 120.0
C56 C57 C58 119.9(2)
C56 C57 H57 120.0
C58 C57 H57 120.0
C59 C58 C57 120.0(2)
C59 C58 H58 120.0
C57 C58 H58 120.0
C58 C59 C60 120.4(2)
C58 C59 H59 119.8
C60 C59 H59 119.8
C59 C60 C55 119.7(2)
C59 C60 H60 120.2
C55 C60 H60 120.2
C62 C61 C66 120.49(19)
C62 C61 P5 122.16(16)
C66 C61 P5 117.16(16)
C63 C62 C61 119.2(2)
C63 C62 H62 120.4
C61 C62 H62 120.4
C64 C63 C62 120.2(2)
C64 C63 H63 119.9
C62 C63 H63 119.9
C63 C64 C65 120.5(2)
C63 C64 H64 119.7
C65 C64 H64 119.7
C66 C65 C64 119.7(2)
C66 C65 H65 120.2
C64 C65 H65 120.2
C65 C66 C61 119.8(2)
C65 C66 H66 120.1
C61 C66 H66 120.1
C72 C67 C68 119.9(2)
C72 C67 P6 121.69(18)
C68 C67 P6 118.29(19)
C69 C68 C67 119.8(3)
C69 C68 H68 120.1
C67 C68 H68 120.1
C70 C69 C68 120.3(3)
C70 C69 H69 119.8
C68 C69 H69 119.8
C69 C70 C71 120.2(3)
C69 C70 H70 119.9
C71 C70 H70 119.9
C72 C71 C70 120.0(3)
C72 C71 H71 120.0
C70 C71 H71 120.0
C71 C72 C67 119.7(2)
C71 C72 H72 120.1
C67 C72 H72 120.1
C78 C73 C74 119.2(2)
C78 C73 P6 122.54(18)
C74 C73 P6 118.27(18)
C73 C74 C75 120.3(3)
C73 C74 H74 119.8
C75 C74 H74 119.8
C76 C75 C74 120.4(3)
C76 C75 H75 119.8
C74 C75 H75 119.8
C77 C76 C75 119.3(2)
C77 C76 H76 120.4
C75 C76 H76 120.4
C76 C77 C78 120.9(3)
C76 C77 H77 119.6
C78 C77 H77 119.6
C73 C78 C77 120.0(2)
C73 C78 H78 120.0
C77 C78 H78 120.0
C82 O4 C79 105.29(16)
C82 O4 Ni2 121.97(13)
C79 O4 Ni2 121.94(14)
O4 C79 C80 105.49(19)
O4 C79 H79A 110.6
C80 C79 H79A 110.6
O4 C79 H79B 110.6
C80 C79 H79B 110.6
H79A C79 H79B 108.8
C79 C80 C81 105.0(2)
C79 C80 H80A 110.7
C81 C80 H80A 110.7
C79 C80 H80B 110.7
C81 C80 H80B 110.7
H80A C80 H80B 108.8
C82 C81 C80 104.5(2)
C82 C81 H81A 110.8
C80 C81 H81A 110.8
C82 C81 H81B 110.8
C80 C81 H81B 110.8
H81A C81 H81B 108.9
O4 C82 C81 105.35(19)
O4 C82 H82A 110.7
C81 C82 H82A 110.7
O4 C82 H82B 110.7
C81 C82 H82B 110.7
H82A C82 H82B 108.8
O5 C83 C84 106.7(3)
O5 C83 H83A 110.4
C84 C83 H83A 110.4
O5 C83 H83B 110.4
C84 C83 H83B 110.4
H83A C83 H83B 108.6
C83 C84 C85 103.7(3)
C83 C84 H84A 111.0
C85 C84 H84A 111.0
C83 C84 H84B 111.0
C85 C84 H84B 111.0
H84A C84 H84B 109.0
C86 C85 C84 103.0(3)
C86 C85 H85A 111.2
C84 C85 H85A 111.2
C86 C85 H85B 111.2
C84 C85 H85B 111.2
H85A C85 H85B 109.1
O5 C86 C85 107.7(3)
O5 C86 H86A 110.2
C85 C86 H86A 110.2
O5 C86 H86B 110.2
C85 C86 H86B 110.2
H86A C86 H86B 108.5
C87 O6 C90 108.9(10)
O6 C87 C88 107.4(8)
O6 C87 H87A 110.2
C88 C87 H87A 110.2
O6 C87 H87B 110.2
C88 C87 H87B 110.2
H87A C87 H87B 108.5
C89 C88 C87 106.4(6)
C89 C88 H88A 110.4
C87 C88 H88A 110.4
C89 C88 H88B 110.4
C87 C88 H88B 110.4
H88A C88 H88B 108.6
C88 C89 C90 108.2(8)
C88 C89 H89A 110.1
C90 C89 H89A 110.1
C88 C89 H89B 110.1
C90 C89 H89B 110.1
H89A C89 H89B 108.4
O6 C90 C89 105.8(8)
O6 C90 H90A 110.6
C89 C90 H90A 110.6
O6 C90 H90B 110.6
C89 C90 H90B 110.6
H90A C90 H90B 108.7
C90A O6A C87A 107.3(11)
O6A C87A C88A 106.8(10)
O6A C87A H87C 110.4
C88A C87A H87C 110.4
O6A C87A H87D 110.4
C88A C87A H87D 110.4
H87C C87A H87D 108.6
C89A C88A C87A 108.2(8)
C89A C88A H88C 110.1
C87A C88A H88C 110.1
C89A C88A H88D 110.1
C87A C88A H88D 110.1
H88C C88A H88D 108.4
C88A C89A C90A 108.1(9)
C88A C89A H89C 110.1
C90A C89A H89C 110.1
C88A C89A H89D 110.1
C90A C89A H89D 110.1
H89C C89A H89D 108.4
O6A C90A C89A 106.5(12)
O6A C90A H90C 110.4
C89A C90A H90C 110.4
O6A C90A H90D 110.4
C89A C90A H90D 110.4
H90C C90A H90D 108.6
C91 O7 C94 110.2(3)
O7 C91 C92 107.9(4)
O7 C91 H91A 110.1
C92 C91 H91A 110.1
O7 C91 H91B 110.1
C92 C91 H91B 110.1
H91A C91 H91B 108.4
C93 C92 C91 100.8(4)
C93 C92 H92A 111.6
C91 C92 H92A 111.6
C93 C92 H92B 111.6
C91 C92 H92B 111.6
H92A C92 H92B 109.4
C92 C93 C94 102.2(4)
C92 C93 H93A 111.3
C94 C93 H93A 111.3
C92 C93 H93B 111.3
C94 C93 H93B 111.3
H93A C93 H93B 109.2
O7 C94 C93 104.8(4)
O7 C94 H94A 110.8
C93 C94 H94A 110.8
O7 C94 H94B 110.8
C93 C94 H94B 110.8
H94A C94 H94B 108.9
C91A O7A C94A 102.8(11)
O7A C91A C92A 99.5(11)
O7A C91A H91C 111.9
C92A C91A H91C 111.9
O7A C91A H91D 111.9
C92A C91A H91D 111.9
H91C C91A H91D 109.6
C93A C92A C91A 106.1(11)
C93A C92A H92C 110.5
C91A C92A H92C 110.5
C93A C92A H92D 110.5
C91A C92A H92D 110.5
H92C C92A H92D 108.7
C92A C93A C94A 106.9(11)
C92A C93A H93C 110.3
C94A C93A H93C 110.3
C92A C93A H93D 110.3
C94A C93A H93D 110.3
H93C C93A H93D 108.6
O7A C94A C93A 99.7(11)
O7A C94A H94C 111.8
C93A C94A H94C 111.8
O7A C94A H94D 111.8
C93A C94A H94D 111.8
H94C C94A H94D 109.6
C94B O7B C91B 104.3(10)
O7B C91B C92B 106.9(11)
O7B C91B H91E 110.3
C92B C91B H91E 110.3
O7B C91B H91F 110.3
C92B C91B H91F 110.3
H91E C91B H91F 108.6
C91B C92B C93B 97.9(11)
C91B C92B H92E 112.2
C93B C92B H92E 112.2
C91B C92B H92F 112.2
C93B C92B H92F 112.2
H92E C92B H92F 109.8
C94B C93B C92B 106.8(11)
C94B C93B H93E 110.4
C92B C93B H93E 110.4
C94B C93B H93F 110.4
C92B C93B H93F 110.4
H93E C93B H93F 108.6
O7B C94B C93B 106.4(11)
O7B C94B H94E 110.5
C93B C94B H94E 110.5
O7B C94B H94F 110.5
C93B C94B H94F 110.5
H94E C94B H94F 108.6
C95 O8 C98 103.9(4)
O8 C95 C96 106.0(4)
O8 C95 H95A 110.5
C96 C95 H95A 110.5
O8 C95 H95B 110.5
C96 C95 H95B 110.5
H95A C95 H95B 108.7
C95 C96 C97 103.8(4)
C95 C96 H96A 111.0
C97 C96 H96A 111.0
C95 C96 H96B 111.0
C97 C96 H96B 111.0
H96A C96 H96B 109.0
C98 C97 C96 104.7(4)
C98 C97 H97A 110.8
C96 C97 H97A 110.8
C98 C97 H97B 110.8
C96 C97 H97B 110.8
H97A C97 H97B 108.9
O8 C98 C97 105.8(4)
O8 C98 H98A 110.6
C97 C98 H98A 110.6
O8 C98 H98B 110.6
C97 C98 H98B 110.6
H98A C98 H98B 108.7
C98A O8A C95A 106.9(10)
O8A C95A C96A 104.9(10)
O8A C95A H95C 110.8
C96A C95A H95C 110.8
O8A C95A H95D 110.8
C96A C95A H95D 110.8
H95C C95A H95D 108.8
C97A C96A C95A 104.6(10)
C97A C96A H96C 110.8
C95A C96A H96C 110.8
C97A C96A H96D 110.8
C95A C96A H96D 110.8
H96C C96A H96D 108.9
C96A C97A C98A 105.5(10)
C96A C97A H97C 110.6
C98A C97A H97C 110.6
C96A C97A H97D 110.6
C98A C97A H97D 110.6
H97C C97A H97D 108.8
O8A C98A C97A 106.3(10)
O8A C98A H98C 110.5
C97A C98A H98C 110.5
O8A C98A H98D 110.5
C97A C98A H98D 110.5
H98C C98A H98D 108.7
C102 O9 C99 109.4(3)
O9 C99 C100 106.5(3)
O9 C99 H99A 110.4
C100 C99 H99A 110.4
O9 C99 H99B 110.4
C100 C99 H99B 110.4
H99A C99 H99B 108.6
C99 C100 C101 102.0(3)
C99 C100 H10A 111.4
C101 C100 H10A 111.4
C99 C100 H10B 111.4
C101 C100 H10B 111.4
H10A C100 H10B 109.2
C100 C101 C102 102.4(3)
C100 C101 H10C 111.3
C102 C101 H10C 111.3
C100 C101 H10D 111.3
C102 C101 H10D 111.3
H10C C101 H10D 109.2
O9 C102 C101 106.8(4)
O9 C102 H10E 110.4
C101 C102 H10E 110.4
O9 C102 H10F 110.4
C101 C102 H10F 110.4
H10E C102 H10F 108.6
C202 O9A C99A 110.8(11)
O9A C99A C200 105.4(9)
O9A C99A H99C 110.7
C200 C99A H99C 110.7
O9A C99A H99D 110.7
C200 C99A H99D 110.7
H99C C99A H99D 108.8
C201 C200 C99A 105.1(11)
C201 C200 H20A 110.7
C99A C200 H20A 110.7
C201 C200 H20B 110.7
C99A C200 H20B 110.7
H20A C200 H20B 108.8
C200 C201 C202 103.8(13)
C200 C201 H20C 111.0
C202 C201 H20C 111.0
C200 C201 H20D 111.0
C202 C201 H20D 111.0
H20C C201 H20D 109.0
O9A C202 C201 106.3(12)
O9A C202 H20E 110.5
C201 C202 H20E 110.5
O9A C202 H20F 110.5
C201 C202 H20F 110.5
H20E C202 H20F 108.7
C106 O10 C103 107.2(8)
C104 C103 O10 106.7(7)
C104 C103 H10G 110.4
O10 C103 H10G 110.4
C104 C103 H10H 110.4
O10 C103 H10H 110.4
H10G C103 H10H 108.6
C103 C104 C105 106.2(8)
C103 C104 H10I 110.5
C105 C104 H10I 110.5
C103 C104 H10J 110.5
C105 C104 H10J 110.5
H10I C104 H10J 108.7
C104 C105 C106 104.2(8)
C104 C105 H10K 110.9
C106 C105 H10K 110.9
C104 C105 H10L 110.9
C106 C105 H10L 110.9
H10K C105 H10L 108.9
O10 C106 C105 108.7(8)
O10 C106 H10M 109.9
C105 C106 H10M 109.9
O10 C106 H10N 109.9
C105 C106 H10N 109.9
H10M C106 H10N 108.3
C206 O10A C203 96.9(10)
O10A C203 C204 99.4(7)
O10A C203 H20G 111.9
C204 C203 H20G 111.9
O10A C203 H20H 111.9
C204 C203 H20H 111.9
H20G C203 H20H 109.6
C205 C204 C203 105.1(8)
C205 C204 H20I 110.7
C203 C204 H20I 110.7
C205 C204 H20J 110.7
C203 C204 H20J 110.7
H20I C204 H20J 108.8
C204 C205 C206 102.8(8)
C204 C205 H20K 111.2
C206 C205 H20K 111.2
C204 C205 H20L 111.2
C206 C205 H20L 111.2
H20K C205 H20L 109.1
O10A C206 C205 101.7(10)
O10A C206 H20M 111.4
C205 C206 H20M 111.4
O10A C206 H20N 111.4
C205 C206 H20N 111.4
H20M C206 H20N 109.3
C306 O10B C303 103.9(12)
O10B C303 C304 103.3(12)
O10B C303 H30B 111.1
C304 C303 H30B 111.1
O10B C303 H30C 111.1
C304 C303 H30C 111.1
H30B C303 H30C 109.1
C305 C304 C303 106.9(12)
C305 C304 H30D 110.3
C303 C304 H30D 110.3
C305 C304 H30E 110.3
C303 C304 H30E 110.3
H30D C304 H30E 108.6
C304 C305 C306 103.3(11)
C304 C305 H30F 111.1
C306 C305 H30F 111.1
C304 C305 H30G 111.1
C306 C305 H30G 111.1
H30F C305 H30G 109.1
O10B C306 C305 107.5(11)
O10B C306 H30H 110.2
C305 C306 H30H 110.2
O10B C306 H30I 110.2
C305 C306 H30I 110.2
H30H C306 H30I 108.5

loop_
_geom_bond_atom_site_label_1
_geom_bond_atom_site_label_2
_geom_bond_distance
Ni2 N8 2.0181(17)
Ni2 N2 2.0567(17)
Ni2 N5 2.0600(17)
Ni2 O2 2.0909(15)
Ni2 O4 2.1064(15)
Ni2 O1 2.1097(15)
Ni1 N4 2.0615(17)
Ni1 N7 2.0818(16)
Ni1 N1 2.0895(17)
Ni1 S5 2.4408(6)
Ni1 S1 2.4716(6)
Ni1 S3 2.5537(6)
S1 P1 1.9779(8)
S2 P2 1.9461(8)
S3 P3 1.9876(7)
S4 P4 1.9430(8)
S5 P5 1.9892(7)
S6 P6 1.9459(8)
P1 C9 1.795(2)
P1 C1 1.801(2)
P1 C3 1.804(2)
P2 C2 1.814(2)
P2 C21 1.815(2)
P2 C15 1.819(2)
P3 C35A 1.804(6)
P3 C27 1.805(2)
P3 C29 1.808(5)
P3 C35 1.809(5)
P3 C29A 1.809(6)
P4 C28 1.803(2)
P4 C41 1.809(2)
P4 C47 1.817(2)
P5 C53 1.796(2)
P5 C61 1.799(2)
P5 C55 1.802(2)
P6 C54 1.805(2)
P6 C67 1.814(2)
P6 C73 1.816(2)
O1 N10 1.276(2)
O2 N10 1.285(2)
O3 N10 1.212(2)
O5 C86 1.412(4)
O5 C83 1.421(4)
N1 N2 1.340(2)
N1 C1 1.358(3)
N2 N3 1.327(2)
N3 C2 1.348(3)
N4 N5 1.331(2)
N4 C27 1.347(3)
N5 N6 1.330(2)
N6 C28 1.353(3)
N7 N8 1.340(2)
N7 C53 1.349(2)
N8 N9 1.329(2)
N9 C54 1.357(3)
C1 C2 1.400(3)
C3 C4 1.386(3)
C3 C8 1.397(3)
C4 C5 1.388(3)
C4 H4 0.9500
C5 C6 1.376(4)
C5 H5 0.9500
C6 C7 1.382(3)
C6 H6 0.9500
C7 C8 1.388(3)
C7 H7 0.9500
C8 H8 0.9500
C9 C10 1.390(3)
C9 C14 1.393(3)
C10 C11 1.389(3)
C10 H10 0.9500
C11 C12 1.384(3)
C11 H11 0.9500
C12 C13 1.383(3)
C12 H12 0.9500
C13 C14 1.390(3)
C13 H13 0.9500
C14 H14 0.9500
C15 C16 1.393(3)
C15 C20 1.394(3)
C16 C17 1.382(4)
C16 H16 0.9500
C17 C18 1.373(4)
C17 H17 0.9500
C18 C19 1.393(4)
C18 H18 0.9500
C19 C20 1.386(3)
C19 H19 0.9500
C20 H20 0.9500
C21 C22 1.386(3)
C21 C26 1.394(3)
C22 C23 1.386(3)
C22 H22 0.9500
C23 C24 1.384(4)
C23 H23 0.9500
C24 C25 1.382(4)
C24 H24 0.9500
C25 C26 1.386(3)
C25 H25 0.9500
C26 H26 0.9500
C27 C28 1.402(3)
C29 C34 1.384(8)
C29 C30 1.393(8)
C30 C31 1.383(7)
C30 H30 0.9500
C31 C32 1.385(6)
C31 H31 0.9500
C32 C33 1.377(6)
C32 H32 0.9500
C33 C34 1.393(8)
C33 H33 0.9500
C34 H34 0.9500
C35 C36 1.389(8)
C35 C40 1.402(8)
C36 C37 1.389(8)
C36 H36 0.9500
C37 C38 1.384(7)
C37 H37 0.9500
C38 C39 1.374(7)
C38 H38 0.9500
C39 C40 1.377(8)
C39 H39 0.9500
C40 H40 0.9500
C29A C34A 1.392(10)
C29A C30A 1.393(10)
C30A C31A 1.388(10)
C30A H30A 0.9500
C31A C32A 1.380(8)
C31A H31A 0.9500
C32A C33A 1.378(8)
C32A H32A 0.9500
C33A C34A 1.391(10)
C33A H33A 0.9500
C34A H34A 0.9500
C35A C36A 1.386(11)
C35A C40A 1.394(11)
C36A C37A 1.394(10)
C36A H36A 0.9500
C37A C38A 1.372(9)
C37A H37A 0.9500
C38A C39A 1.377(9)
C38A H38A 0.9500
C39A C40A 1.382(10)
C39A H39A 0.9500
C40A H40A 0.9500
C41 C46 1.389(3)
C41 C42 1.397(3)
C42 C43 1.382(4)
C42 H42 0.9500
C43 C44 1.381(5)
C43 H43 0.9500
C44 C45 1.377(5)
C44 H44 0.9500
C45 C46 1.395(4)
C45 H45 0.9500
C46 H46 0.9500
C47 C48 1.386(3)
C47 C52 1.389(3)
C48 C49 1.384(3)
C48 H48 0.9500
C49 C50 1.388(4)
C49 H49 0.9500
C50 C51 1.376(4)
C50 H50 0.9500
C51 C52 1.390(4)
C51 H51 0.9500
C52 H52 0.9500
C53 C54 1.395(3)
C55 C56 1.393(3)
C55 C60 1.394(3)
C56 C57 1.381(3)
C56 H56 0.9500
C57 C58 1.394(3)
C57 H57 0.9500
C58 C59 1.384(3)
C58 H58 0.9500
C59 C60 1.386(3)
C59 H59 0.9500
C60 H60 0.9500
C61 C62 1.392(3)
C61 C66 1.393(3)
C62 C63 1.390(3)
C62 H62 0.9500
C63 C64 1.382(3)
C63 H63 0.9500
C64 C65 1.390(3)
C64 H64 0.9500
C65 C66 1.384(3)
C65 H65 0.9500
C66 H66 0.9500
C67 C72 1.392(3)
C67 C68 1.392(3)
C68 C69 1.389(4)
C68 H68 0.9500
C69 C70 1.373(4)
C69 H69 0.9500
C70 C71 1.391(4)
C70 H70 0.9500
C71 C72 1.388(4)
C71 H71 0.9500
C72 H72 0.9500
C73 C78 1.375(3)
C73 C74 1.382(3)
C74 C75 1.391(3)
C74 H74 0.9500
C75 C76 1.373(4)
C75 H75 0.9500
C76 C77 1.367(4)
C76 H76 0.9500
C77 C78 1.395(4)
C77 H77 0.9500
C78 H78 0.9500
O4 C82 1.450(3)
O4 C79 1.450(3)
C79 C80 1.520(3)
C79 H79A 0.9900
C79 H79B 0.9900
C80 C81 1.531(4)
C80 H80A 0.9900
C80 H80B 0.9900
C81 C82 1.520(3)
C81 H81A 0.9900
C81 H81B 0.9900
C82 H82A 0.9900
C82 H82B 0.9900
C83 C84 1.472(5)
C83 H83A 0.9900
C83 H83B 0.9900
C84 C85 1.522(5)
C84 H84A 0.9900
C84 H84B 0.9900
C85 C86 1.505(4)
C85 H85A 0.9900
C85 H85B 0.9900
C86 H86A 0.9900
C86 H86B 0.9900
O6 C87 1.425(10)
O6 C90 1.433(9)
C87 C88 1.509(10)
C87 H87A 0.9900
C87 H87B 0.9900
C88 C89 1.393(8)
C88 H88A 0.9900
C88 H88B 0.9900
C89 C90 1.497(11)
C89 H89A 0.9900
C89 H89B 0.9900
C90 H90A 0.9900
C90 H90B 0.9900
O6A C90A 1.433(11)
O6A C87A 1.436(12)
C87A C88A 1.496(11)
C87A H87C 0.9900
C87A H87D 0.9900
C88A C89A 1.375(10)
C88A H88C 0.9900
C88A H88D 0.9900
C89A C90A 1.510(13)
C89A H89C 0.9900
C89A H89D 0.9900
C90A H90C 0.9900
C90A H90D 0.9900
O7 C91 1.416(5)
O7 C94 1.422(5)
C91 C92 1.532(7)
C91 H91A 0.9900
C91 H91B 0.9900
C92 C93 1.510(7)
C92 H92A 0.9900
C92 H92B 0.9900
C93 C94 1.558(5)
C93 H93A 0.9900
C93 H93B 0.9900
C94 H94A 0.9900
C94 H94B 0.9900
O7A C91A 1.462(13)
O7A C94A 1.490(13)
C91A C92A 1.508(13)
C91A H91C 0.9900
C91A H91D 0.9900
C92A C93A 1.439(13)
C92A H92C 0.9900
C92A H92D 0.9900
C93A C94A 1.525(13)
C93A H93C 0.9900
C93A H93D 0.9900
C94A H94C 0.9900
C94A H94D 0.9900
O7B C94B 1.420(13)
O7B C91B 1.446(13)
C91B C92B 1.484(13)
C91B H91E 0.9900
C91B H91F 0.9900
C92B C93B 1.519(13)
C92B H92E 0.9900
C92B H92F 0.9900
C93B C94B 1.511(13)
C93B H93E 0.9900
C93B H93F 0.9900
C94B H94E 0.9900
C94B H94F 0.9900
O8 C95 1.428(6)
O8 C98 1.446(6)
C95 C96 1.512(6)
C95 H95A 0.9900
C95 H95B 0.9900
C96 C97 1.517(7)
C96 H96A 0.9900
C96 H96B 0.9900
C97 C98 1.515(6)
C97 H97A 0.9900
C97 H97B 0.9900
C98 H98A 0.9900
C98 H98B 0.9900
O8A C98A 1.398(12)
O8A C95A 1.444(12)
C95A C96A 1.522(12)
C95A H95C 0.9900
C95A H95D 0.9900
C96A C97A 1.492(13)
C96A H96C 0.9900
C96A H96D 0.9900
C97A C98A 1.515(12)
C97A H97C 0.9900
C97A H97D 0.9900
C98A H98C 0.9900
C98A H98D 0.9900
O9 C102 1.426(7)
O9 C99 1.428(4)
C99 C100 1.512(5)
C99 H99A 0.9900
C99 H99B 0.9900
C100 C101 1.513(5)
C100 H10A 0.9900
C100 H10B 0.9900
C101 C102 1.518(5)
C101 H10C 0.9900
C101 H10D 0.9900
C102 H10E 0.9900
C102 H10F 0.9900
O9A C202 1.422(14)
O9A C99A 1.443(12)
C99A C200 1.499(13)
C99A H99C 0.9900
C99A H99D 0.9900
C200 C201 1.487(14)
C200 H20A 0.9900
C200 H20B 0.9900
C201 C202 1.517(14)
C201 H20C 0.9900
C201 H20D 0.9900
C202 H20E 0.9900
C202 H20F 0.9900
O10 C106 1.420(10)
O10 C103 1.494(11)
C103 C104 1.459(11)
C103 H10G 0.9900
C103 H10H 0.9900
C104 C105 1.483(11)
C104 H10I 0.9900
C104 H10J 0.9900
C105 C106 1.525(10)
C105 H10K 0.9900
C105 H10L 0.9900
C106 H10M 0.9900
C106 H10N 0.9900
O10A C206 1.461(12)
O10A C203 1.510(11)
C203 C204 1.525(10)
C203 H20G 0.9900
C203 H20H 0.9900
C204 C205 1.486(11)
C204 H20I 0.9900
C204 H20J 0.9900
C205 C206 1.536(11)
C205 H20K 0.9900
C205 H20L 0.9900
C206 H20M 0.9900
C206 H20N 0.9900
O10B C306 1.438(13)
O10B C303 1.453(13)
C303 C304 1.491(13)
C303 H30B 0.9900
C303 H30C 0.9900
C304 C305 1.463(13)
C304 H30D 0.9900
C304 H30E 0.9900
C305 C306 1.526(14)
C305 H30F 0.9900
C305 H30G 0.9900
C306 H30H 0.9900
C306 H30I 0.9900

loop_
_geom_torsion_atom_site_label_1
_geom_torsion_atom_site_label_2
_geom_torsion_atom_site_label_3
_geom_torsion_atom_site_label_4
_geom_torsion
C1 N1 N2 N3 0.6(2)
Ni1 N1 N2 N3 163.15(13)
C1 N1 N2 Ni2 -140.13(14)
Ni1 N1 N2 Ni2 22.4(2)
N1 N2 N3 C2 -0.6(2)
Ni2 N2 N3 C2 144.35(14)
C27 N4 N5 N6 0.7(2)
Ni1 N4 N5 N6 -176.38(13)
C27 N4 N5 Ni2 -165.42(13)
Ni1 N4 N5 Ni2 17.4(2)
N4 N5 N6 C28 -0.2(2)
Ni2 N5 N6 C28 165.99(14)
C53 N7 N8 N9 0.3(2)
Ni1 N7 N8 N9 176.92(13)
C53 N7 N8 Ni2 -162.01(13)
Ni1 N7 N8 Ni2 14.6(2)
N7 N8 N9 C54 0.0(2)
Ni2 N8 N9 C54 161.48(14)
Ni2 O1 N10 O3 178.4(2)
Ni2 O1 N10 O2 -1.63(18)
Ni2 O2 N10 O3 -178.3(2)
Ni2 O2 N10 O1 1.64(18)
N2 N1 C1 C2 -0.3(2)
Ni1 N1 C1 C2 -161.81(14)
N2 N1 C1 P1 177.22(13)
Ni1 N1 C1 P1 15.8(2)
C9 P1 C1 N1 -144.33(15)
C3 P1 C1 N1 98.05(16)
S1 P1 C1 N1 -23.88(16)
C9 P1 C1 C2 32.2(3)
C3 P1 C1 C2 -85.4(2)
S1 P1 C1 C2 152.6(2)
N2 N3 C2 C1 0.4(2)
N2 N3 C2 P2 -167.87(13)
N1 C1 C2 N3 0.0(2)
P1 C1 C2 N3 -176.73(18)
N1 C1 C2 P2 164.23(18)
P1 C1 C2 P2 -12.5(4)
C21 P2 C2 N3 -26.22(18)
C15 P2 C2 N3 82.34(17)
S2 P2 C2 N3 -150.92(13)
C21 P2 C2 C1 170.3(2)
C15 P2 C2 C1 -81.1(2)
S2 P2 C2 C1 45.6(3)
C9 P1 C3 C4 109.91(18)
C1 P1 C3 C4 -132.66(17)
S1 P1 C3 C4 -14.41(19)
C9 P1 C3 C8 -70.42(19)
C1 P1 C3 C8 47.02(19)
S1 P1 C3 C8 165.26(15)
C8 C3 C4 C5 0.6(3)
P1 C3 C4 C5 -179.73(18)
C3 C4 C5 C6 -0.8(4)
C4 C5 C6 C7 0.2(4)
C5 C6 C7 C8 0.7(4)
C6 C7 C8 C3 -0.9(4)
C4 C3 C8 C7 0.3(3)
P1 C3 C8 C7 -179.40(17)
C1 P1 C9 C10 -131.08(18)
C3 P1 C9 C10 -13.8(2)
S1 P1 C9 C10 111.34(18)
C1 P1 C9 C14 52.4(2)
C3 P1 C9 C14 169.70(17)
S1 P1 C9 C14 -65.20(18)
C14 C9 C10 C11 -2.5(3)
P1 C9 C10 C11 -178.98(19)
C9 C10 C11 C12 -0.1(4)
C10 C11 C12 C13 2.2(4)
C11 C12 C13 C14 -1.8(4)
C12 C13 C14 C9 -0.8(4)
C10 C9 C14 C13 2.9(3)
P1 C9 C14 C13 179.47(18)
C2 P2 C15 C16 161.07(18)
C21 P2 C15 C16 -93.74(19)
S2 P2 C15 C16 33.1(2)
C2 P2 C15 C20 -21.0(2)
C21 P2 C15 C20 84.2(2)
S2 P2 C15 C20 -148.95(16)
C20 C15 C16 C17 0.4(4)
P2 C15 C16 C17 178.38(19)
C15 C16 C17 C18 0.6(4)
C16 C17 C18 C19 -0.9(4)
C17 C18 C19 C20 0.1(4)
C18 C19 C20 C15 0.8(4)
C16 C15 C20 C19 -1.1(3)
P2 C15 C20 C19 -179.03(18)
C2 P2 C21 C22 -88.40(19)
C15 P2 C21 C22 165.44(18)
S2 P2 C21 C22 38.1(2)
C2 P2 C21 C26 85.70(19)
C15 P2 C21 C26 -20.5(2)
S2 P2 C21 C26 -147.76(16)
C26 C21 C22 C23 -2.6(3)
P2 C21 C22 C23 171.59(19)
C21 C22 C23 C24 1.2(4)
C22 C23 C24 C25 1.3(4)
C23 C24 C25 C26 -2.5(4)
C24 C25 C26 C21 1.1(4)
C22 C21 C26 C25 1.4(3)
P2 C21 C26 C25 -172.62(18)
N5 N4 C27 C28 -1.0(2)
Ni1 N4 C27 C28 176.04(13)
N5 N4 C27 P3 170.31(13)
Ni1 N4 C27 P3 -12.7(2)
C35A P3 C27 N4 -136.2(8)
C29 P3 C27 N4 103.0(7)
C35 P3 C27 N4 -140.3(6)
C29A P3 C27 N4 107.0(10)
S3 P3 C27 N4 -19.23(16)
C35A P3 C27 C28 31.3(8)
C29 P3 C27 C28 -89.6(8)
C35 P3 C27 C28 27.1(6)
C29A P3 C27 C28 -85.6(10)
S3 P3 C27 C28 148.2(2)
N5 N6 C28 C27 -0.4(2)
N5 N6 C28 P4 178.74(14)
N4 C27 C28 N6 0.9(2)
P3 C27 C28 N6 -167.27(18)
N4 C27 C28 P4 -178.16(16)
P3 C27 C28 P4 13.7(4)
C41 P4 C28 N6 93.81(18)
C47 P4 C28 N6 -16.7(2)
S4 P4 C28 N6 -141.20(15)
C41 P4 C28 C27 -87.2(2)
C47 P4 C28 C27 162.2(2)
S4 P4 C28 C27 37.7(2)
C27 P3 C29 C34 11.2(17)
C35 P3 C29 C34 -108.1(17)
S3 P3 C29 C34 130.5(13)
C27 P3 C29 C30 -168.6(11)
C35 P3 C29 C30 72.0(17)
S3 P3 C29 C30 -49.3(15)
C34 C29 C30 C31 -1(2)
P3 C29 C30 C31 178.5(12)
C29 C30 C31 C32 0.2(18)
C30 C31 C32 C33 0.4(13)
C31 C32 C33 C34 0.1(12)
C30 C29 C34 C33 2(2)
P3 C29 C34 C33 -178.0(12)
C32 C33 C34 C29 -1.2(15)
C27 P3 C35 C36 -108.8(17)
C29 P3 C35 C36 13(2)
S3 P3 C35 C36 133.6(16)
C27 P3 C35 C40 73.3(18)
C29 P3 C35 C40 -165.2(16)
S3 P3 C35 C40 -44.2(19)
C40 C35 C36 C37 -1(2)
P3 C35 C36 C37 -179.0(15)
C35 C36 C37 C38 0.3(18)
C36 C37 C38 C39 0.5(13)
C37 C38 C39 C40 -0.4(12)
C38 C39 C40 C35 -0.6(17)
C36 C35 C40 C39 1(2)
P3 C35 C40 C39 179.3(14)
C35A P3 C29A C34A -110(2)
C27 P3 C29A C34A 6(2)
S3 P3 C29A C34A 125.6(16)
C35A P3 C29A C30A 79(2)
C27 P3 C29A C30A -165.8(17)
S3 P3 C29A C30A -46(2)
C34A C29A C30A C31A 3(3)
P3 C29A C30A C31A 174.7(17)
C29A C30A C31A C32A 0(3)
C30A C31A C32A C33A -1.4(19)
C31A C32A C33A C34A 1.0(17)
C32A C33A C34A C29A 1(2)
C30A C29A C34A C33A -3(3)
P3 C29A C34A C33A -174.8(16)
C27 P3 C35A C36A -112(2)
C29A P3 C35A C36A 4(3)
S3 P3 C35A C36A 133(2)
C27 P3 C35A C40A 70(2)
C29A P3 C35A C40A -173.7(19)
S3 P3 C35A C40A -45(2)
C40A C35A C36A C37A 3(3)
P3 C35A C36A C37A -175(2)
C35A C36A C37A C38A -4(2)
C36A C37A C38A C39A 1.2(18)
C37A C38A C39A C40A 2.0(18)
C38A C39A C40A C35A -3(2)
C36A C35A C40A C39A 0(3)
P3 C35A C40A C39A 178.2(18)
C28 P4 C41 C46 152.30(18)
C47 P4 C41 C46 -96.7(2)
S4 P4 C41 C46 28.1(2)
C28 P4 C41 C42 -32.4(2)
C47 P4 C41 C42 78.6(2)
S4 P4 C41 C42 -156.66(17)
C46 C41 C42 C43 0.9(4)
P4 C41 C42 C43 -174.3(2)
C41 C42 C43 C44 0.2(4)
C42 C43 C44 C45 -1.1(4)
C43 C44 C45 C46 0.9(4)
C42 C41 C46 C45 -1.2(4)
P4 C41 C46 C45 174.2(2)
C44 C45 C46 C41 0.3(4)
C28 P4 C47 C48 66.5(2)
C41 P4 C47 C48 -44.7(2)
S4 P4 C47 C48 -169.59(18)
C28 P4 C47 C52 -115.3(2)
C41 P4 C47 C52 133.5(2)
S4 P4 C47 C52 8.6(2)
C52 C47 C48 C49 -1.8(4)
P4 C47 C48 C49 176.4(2)
C47 C48 C49 C50 0.4(4)
C48 C49 C50 C51 1.3(4)
C49 C50 C51 C52 -1.6(4)
C48 C47 C52 C51 1.6(4)
P4 C47 C52 C51 -176.7(2)
C50 C51 C52 C47 0.1(4)
N8 N7 C53 C54 -0.5(2)
Ni1 N7 C53 C54 -177.21(13)
N8 N7 C53 P5 172.87(13)
Ni1 N7 C53 P5 -3.9(2)
C61 P5 C53 N7 -141.17(15)
C55 P5 C53 N7 99.43(16)
S5 P5 C53 N7 -23.07(17)
C61 P5 C53 C54 29.5(3)
C55 P5 C53 C54 -89.9(2)
S5 P5 C53 C54 147.6(2)
N8 N9 C54 C53 -0.3(2)
N8 N9 C54 P6 177.34(14)
N7 C53 C54 N9 0.5(2)
P5 C53 C54 N9 -170.63(18)
N7 C53 C54 P6 -176.76(16)
P5 C53 C54 P6 12.1(4)
C67 P6 C54 N9 92.63(18)
C73 P6 C54 N9 -18.7(2)
S6 P6 C54 N9 -141.16(15)
C67 P6 C54 C53 -90.4(2)
C73 P6 C54 C53 158.3(2)
S6 P6 C54 C53 35.8(2)
C53 P5 C55 C56 -165.38(16)
C61 P5 C55 C56 77.00(18)
S5 P5 C55 C56 -47.65(18)
C53 P5 C55 C60 12.6(2)
C61 P5 C55 C60 -105.01(18)
S5 P5 C55 C60 130.34(16)
C60 C55 C56 C57 1.8(3)
P5 C55 C56 C57 179.78(18)
C55 C56 C57 C58 -1.7(3)
C56 C57 C58 C59 0.5(4)
C57 C58 C59 C60 0.5(4)
C58 C59 C60 C55 -0.4(3)
C56 C55 C60 C59 -0.7(3)
P5 C55 C60 C59 -178.66(17)
C53 P5 C61 C62 -126.95(17)
C55 P5 C61 C62 -8.9(2)
S5 P5 C61 C62 117.66(16)
C53 P5 C61 C66 58.04(18)
C55 P5 C61 C66 176.05(15)
S5 P5 C61 C66 -57.34(17)
C66 C61 C62 C63 0.0(3)
P5 C61 C62 C63 -174.81(16)
C61 C62 C63 C64 -1.5(3)
C62 C63 C64 C65 1.3(3)
C63 C64 C65 C66 0.2(3)
C64 C65 C66 C61 -1.7(3)
C62 C61 C66 C65 1.5(3)
P5 C61 C66 C65 176.62(16)
C54 P6 C67 C72 -33.3(2)
C73 P6 C67 C72 76.9(2)
S6 P6 C67 C72 -158.79(17)
C54 P6 C67 C68 150.27(17)
C73 P6 C67 C68 -99.48(19)
S6 P6 C67 C68 24.8(2)
C72 C67 C68 C69 -1.8(3)
P6 C67 C68 C69 174.71(18)
C67 C68 C69 C70 0.9(4)
C68 C69 C70 C71 0.2(4)
C69 C70 C71 C72 -0.4(4)
C70 C71 C72 C67 -0.5(4)
C68 C67 C72 C71 1.6(4)
P6 C67 C72 C71 -174.8(2)
C54 P6 C73 C78 82.8(2)
C67 P6 C73 C78 -29.5(2)
S6 P6 C73 C78 -154.64(19)
C54 P6 C73 C74 -99.0(2)
C67 P6 C73 C74 148.74(19)
S6 P6 C73 C74 23.6(2)
C78 C73 C74 C75 0.5(4)
P6 C73 C74 C75 -177.8(2)
C73 C74 C75 C76 0.3(4)
C74 C75 C76 C77 -1.0(5)
C75 C76 C77 C78 1.0(5)
C74 C73 C78 C77 -0.5(4)
P6 C73 C78 C77 177.7(2)
C76 C77 C78 C73 -0.3(5)
C82 O4 C79 C80 -36.6(3)
Ni2 O4 C79 C80 108.3(2)
O4 C79 C80 C81 20.8(3)
C79 C80 C81 C82 1.7(3)
C79 O4 C82 C81 37.7(3)
Ni2 O4 C82 C81 -107.10(19)
C80 C81 C82 O4 -23.7(3)
C86 O5 C83 C84 19.5(4)
O5 C83 C84 C85 -29.5(4)
C83 C84 C85 C86 27.9(4)
C83 O5 C86 C85 -1.0(4)
C84 C85 C86 O5 -17.0(4)
C90 O6 C87 C88 -2(3)
O6 C87 C88 C89 -9.4(17)
C87 C88 C89 C90 16.8(17)
C87 O6 C90 C89 12(3)
C88 C89 C90 O6 -18(3)
C90A O6A C87A C88A -18(3)
O6A C87A C88A C89A 13(2)
C87A C88A C89A C90A -3(2)
C87A O6A C90A C89A 16(4)
C88A C89A C90A O6A -8(3)
C94 O7 C91 C92 -8.9(6)
O7 C91 C92 C93 29.2(6)
C91 C92 C93 C94 -36.3(5)
C91 O7 C94 C93 -14.9(6)
C92 C93 C94 O7 32.8(5)
C94A O7A C91A C92A 49.3(17)
O7A C91A C92A C93A -34.2(17)
C91A C92A C93A C94A 6.7(19)
C91A O7A C94A C93A -44.9(17)
C92A C93A C94A O7A 22.8(18)
C94B O7B C91B C92B -41(2)
O7B C91B C92B C93B 41(2)
C91B C92B C93B C94B -27(2)
C91B O7B C94B C93B 21(2)
C92B C93B C94B O7B 4(3)
C98 O8 C95 C96 40.0(6)
O8 C95 C96 C97 -26.8(7)
C95 C96 C97 C98 3.8(7)
C95 O8 C98 C97 -37.2(6)
C96 C97 C98 O8 19.9(7)
C98A O8A C95A C96A 34.5(19)
O8A C95A C96A C97A -22(2)
C95A C96A C97A C98A 2(2)
C95A O8A C98A C97A -33.2(19)
C96A C97A C98A O8A 18(2)
C102 O9 C99 C100 14.7(6)
O9 C99 C100 C101 -31.3(4)
C99 C100 C101 C102 35.0(6)
C99 O9 C102 C101 8.3(7)
C100 C101 C102 O9 -27.5(7)
C202 O9A C99A C200 -11(3)
O9A C99A C200 C201 25(2)
C99A C200 C201 C202 -29(3)
C99A O9A C202 C201 -8(4)
C200 C201 C202 O9A 23(4)
C106 O10 C103 C104 -18.2(15)
O10 C103 C104 C105 26.7(13)
C103 C104 C105 C106 -24.4(15)
C103 O10 C106 C105 2.7(18)
C104 C105 C106 O10 13.4(18)
C206 O10A C203 C204 -54.5(13)
O10A C203 C204 C205 34.2(13)
C203 C204 C205 C206 -1.4(16)
C203 O10A C206 C205 54.5(15)
C204 C205 C206 O10A -33.4(17)
C306 O10B C303 C304 -39(2)
O10B C303 C304 C305 33(2)
C303 C304 C305 C306 -14(2)
C303 O10B C306 C305 31(2)
C304 C305 C306 O10B -10(2)
